data_1556456
loop_
_publ_author_name
'Marshall, G.'
'Wooles, A.J.'
'Mills, D.P.'
'Lewis, W.'
'Blake, A.J.'
'Liddle, S.T.'

_publ_section_title
;
 Synthesis and Characterisation of Lanthanide N-Trimethylsilyl and
 -Mesityl Functionalised Bis(iminophosphorano)methanides and
 -Methanediides
;
_journal_name_full Inorganics
_journal_page_first 46
_journal_page_last 69
_journal_paper_doi 10.3390/inorganics1010046
_journal_volume 1
_journal_year 2013
_chemical_formula_moiety 'C86 H86 Dy N4 P4, C43 H43 N2 P2, 4(C7 H8)'
_chemical_formula_sum 'C157 H161 Dy N6 P6'
_chemical_formula_weight 2480.24
_space_group_IT_number 2
_space_group_name_Hall '-P 1'
_space_group_name_H-M_alt 'P -1'
_symmetry_cell_setting triclinic
_symmetry_space_group_name_Hall '-P 1'
_symmetry_space_group_name_H-M 'P -1'
_atom_sites_solution_hydrogens 'geom, Me from difmap'
_atom_sites_solution_primary direct
_atom_sites_solution_secondary difmap
_cell_angle_alpha 75.525(6)
_cell_angle_beta 74.875(6)
_cell_angle_gamma 73.945(6)
_cell_formula_units_Z 2
_cell_length_a 17.2957(11)
_cell_length_b 18.9502(15)
_cell_length_c 21.6886(15)
_cell_measurement_reflns_used 21681
_cell_measurement_temperature 90(2)
_cell_measurement_theta_max 74.98
_cell_measurement_theta_min 3.26
_cell_volume 6472.4(8)
_computing_cell_refinement
;
CrysAlisPro, Oxford Diffraction Ltd.,
Version 1.171.33.52 (release 06-11-2009 CrysAlis171 .NET)
(compiled Nov  6 2009,16:24:50)
;
_computing_data_collection
;
CrysAlisPro, Oxford Diffraction Ltd.,
Version 1.171.33.52 (release 06-11-2009 CrysAlis171 .NET)
(compiled Nov  6 2009,16:24:50)
;
_computing_data_reduction
;
CrysAlisPro, Oxford Diffraction Ltd.,
Version 1.171.33.52 (release 06-11-2009 CrysAlis171 .NET)
(compiled Nov  6 2009,16:24:50)
;
_computing_molecular_graphics 'SHELXTL (Sheldrick, 2008)'
_computing_publication_material 'enCIFer (Allen et al., 2004); PLATON (Spek, 2009)'
_computing_structure_refinement 'SHELXL97 (Sheldrick, 2008)'
_computing_structure_solution 'SHELXTL (Sheldrick, 2008)'
_diffrn_ambient_temperature 90(2)
_diffrn_detector_area_resol_mean 10.3613
_diffrn_measured_fraction_theta_full 0.999
_diffrn_measured_fraction_theta_max 0.961
_diffrn_measurement_device_type 'SuperNova, Single source at offset), Atlas'
_diffrn_measurement_method '\w scans'
_diffrn_radiation_monochromator mirror
_diffrn_radiation_source 'SuperNova (Cu) X-ray Source'
_diffrn_radiation_type 'Cu K\a'
_diffrn_radiation_wavelength 1.5418
_diffrn_reflns_av_R_equivalents 0.048
_diffrn_reflns_av_sigmaI/netI 0.061
_diffrn_reflns_limit_h_max 21
_diffrn_reflns_limit_h_min -17
_diffrn_reflns_limit_k_max 21
_diffrn_reflns_limit_k_min -23
_diffrn_reflns_limit_l_max 24
_diffrn_reflns_limit_l_min -27
_diffrn_reflns_number 55800
_diffrn_reflns_theta_full 67.50
_diffrn_reflns_theta_max 75.44
_diffrn_reflns_theta_min 3.26
_diffrn_standards_decay_% 0
_diffrn_standards_interval_count .
_diffrn_standards_number 0
_exptl_absorpt_coefficient_mu 4.210
_exptl_absorpt_correction_T_max 1.000
_exptl_absorpt_correction_T_min 0.365
_exptl_absorpt_correction_type multi-scan
_exptl_absorpt_process_details
;
CrysAlisPro, Agilent Technologies,
Version 1.171.35.19 (release 27-10-2011 CrysAlis171 .NET)
(compiled Oct 27 2011,15:02:11)
Empirical absorption correction using spherical harmonics,
 implemented in SCALE3 ABSPACK scaling algorithm.
;
_exptl_crystal_colour colourless
_exptl_crystal_density_diffrn 1.273
_exptl_crystal_density_method 'not measured'
_exptl_crystal_description block
_exptl_crystal_F_000 2602
_exptl_crystal_size_max 0.158
_exptl_crystal_size_mid 0.123
_exptl_crystal_size_min 0.112
_refine_diff_density_max 0.68
_refine_diff_density_min -0.88
_refine_diff_density_rms 0.07
_refine_ls_extinction_method none
_refine_ls_goodness_of_fit_ref 1.02
_refine_ls_hydrogen_treatment constr
_refine_ls_matrix_type full
_refine_ls_number_parameters 1553
_refine_ls_number_reflns 25787
_refine_ls_number_restraints 0
_refine_ls_restrained_S_all 1.02
_refine_ls_R_factor_all 0.0461
_refine_ls_R_factor_gt 0.0387
_refine_ls_shift/su_max 0.001
_refine_ls_shift/su_mean 0.000
_refine_ls_structure_factor_coef Fsqd
_refine_ls_weighting_details 'calc w=1/[\s^2^(Fo^2^)+(0.047P)^2^] where P=(Fo^2^+2Fc^2^)/3'
_refine_ls_weighting_scheme calc
_refine_ls_wR_factor_gt 0.0896
_refine_ls_wR_factor_ref 0.0939
_reflns_number_gt 22999
_reflns_number_total 25787
_reflns_threshold_expression I>2\s(I)
_cod_data_source_file inorganics-01-00046-s001.cif
_cod_data_source_block 5a
_cod_database_code 1556456

loop_
_symmetry_equiv_pos_as_xyz
'x, y, z'
'-x, -y, -z'

loop_
_atom_site_label
_atom_site_type_symbol
_atom_site_fract_x
_atom_site_fract_y
_atom_site_fract_z
_atom_site_U_iso_or_equiv
_atom_site_adp_type
_atom_site_occupancy
_atom_site_symmetry_multiplicity
_atom_site_calc_flag
_atom_site_refinement_flags
_atom_site_disorder_assembly
_atom_site_disorder_group
Dy1 Dy 0.027641(7) 0.277103(7) 0.283254(6) 0.01226(4) Uani 1 1 d . . .
P1 P 0.03485(3) 0.42686(3) 0.17849(2) 0.01296(10) Uani 1 1 d . . .
P2 P 0.13820(3) 0.38313(3) 0.28718(3) 0.01287(10) Uani 1 1 d . . .
P3 P -0.10038(3) 0.21857(3) 0.40541(2) 0.01246(10) Uani 1 1 d . . .
P4 P 0.03252(3) 0.10323(3) 0.32867(2) 0.01238(10) Uani 1 1 d . . .
N1 N 0.03654(11) 0.34200(11) 0.17310(9) 0.0152(4) Uani 1 1 d . . .
N2 N 0.13895(11) 0.29479(11) 0.31572(9) 0.0146(4) Uani 1 1 d . . .
N3 N -0.10171(11) 0.29858(11) 0.35443(9) 0.0136(3) Uani 1 1 d . . .
N4 N 0.04271(11) 0.15806(11) 0.25754(9) 0.0150(4) Uani 1 1 d . . .
C1 C 0.04737(13) 0.41746(13) 0.25718(10) 0.0153(4) Uani 1 1 d . . .
H1 H 0.0035 0.4515 0.2832 0.018 Uiso 1 1 calc R . .
C2 C 0.10777(13) 0.47261(13) 0.11721(11) 0.0156(4) Uani 1 1 d . . .
C3 C 0.13243(14) 0.52857(13) 0.13366(11) 0.0176(4) Uani 1 1 d . . .
H3 H 0.1118 0.5401 0.1759 0.021 Uiso 1 1 calc R . .
C4 C 0.18676(14) 0.56730(14) 0.08876(12) 0.0212(5) Uani 1 1 d . . .
H4 H 0.2036 0.6052 0.1002 0.025 Uiso 1 1 calc R . .
C5 C 0.21644(14) 0.55048(15) 0.02714(12) 0.0227(5) Uani 1 1 d . . .
H5 H 0.2546 0.5762 -0.0035 0.027 Uiso 1 1 calc R . .
C6 C 0.19092(14) 0.49648(14) 0.00987(11) 0.0195(5) Uani 1 1 d . . .
H6 H 0.2108 0.4860 -0.0328 0.023 Uiso 1 1 calc R . .
C7 C 0.13634(13) 0.45751(14) 0.05456(11) 0.0169(4) Uani 1 1 d . . .
H7 H 0.1186 0.4207 0.0425 0.020 Uiso 1 1 calc R . .
C8 C -0.06158(13) 0.49522(13) 0.17009(11) 0.0155(4) Uani 1 1 d . . .
C9 C -0.06976(14) 0.54377(14) 0.11111(11) 0.0175(4) Uani 1 1 d . . .
H9 H -0.0239 0.5437 0.0757 0.021 Uiso 1 1 calc R . .
C10 C -0.14479(15) 0.59232(14) 0.10383(12) 0.0211(5) Uani 1 1 d . . .
H10 H -0.1499 0.6251 0.0634 0.025 Uiso 1 1 calc R . .
C11 C -0.21186(15) 0.59326(15) 0.15489(13) 0.0234(5) Uani 1 1 d . . .
H11 H -0.2632 0.6262 0.1495 0.028 Uiso 1 1 calc R . .
C12 C -0.20405(15) 0.54598(15) 0.21406(12) 0.0242(5) Uani 1 1 d . . .
H12 H -0.2499 0.5470 0.2496 0.029 Uiso 1 1 calc R . .
C13 C -0.12917(14) 0.49691(14) 0.22165(11) 0.0203(5) Uani 1 1 d . . .
H13 H -0.1242 0.4644 0.2623 0.024 Uiso 1 1 calc R . .
C14 C 0.23126(13) 0.39957(13) 0.22874(11) 0.0159(4) Uani 1 1 d . . .
C15 C 0.27258(14) 0.45189(14) 0.23175(11) 0.0198(5) Uani 1 1 d . . .
H15 H 0.2528 0.4794 0.2660 0.024 Uiso 1 1 calc R . .
C16 C 0.34180(15) 0.46423(16) 0.18555(13) 0.0252(5) Uani 1 1 d . . .
H16 H 0.3695 0.4998 0.1884 0.030 Uiso 1 1 calc R . .
C17 C 0.37116(14) 0.42479(16) 0.13494(12) 0.0248(5) Uani 1 1 d . . .
H17 H 0.4195 0.4326 0.1037 0.030 Uiso 1 1 calc R . .
C18 C 0.32963(15) 0.37385(15) 0.13005(12) 0.0223(5) Uani 1 1 d . . .
H18 H 0.3486 0.3477 0.0949 0.027 Uiso 1 1 calc R . .
C19 C 0.26041(14) 0.36163(14) 0.17678(11) 0.0189(5) Uani 1 1 d . . .
H19 H 0.2322 0.3267 0.1734 0.023 Uiso 1 1 calc R . .
C20 C 0.13596(13) 0.43549(14) 0.34774(10) 0.0164(4) Uani 1 1 d . . .
C21 C 0.19628(14) 0.40753(14) 0.38541(11) 0.0190(5) Uani 1 1 d . . .
H21 H 0.2326 0.3602 0.3820 0.023 Uiso 1 1 calc R . .
C22 C 0.20350(16) 0.44828(16) 0.42754(11) 0.0244(5) Uani 1 1 d . . .
H22 H 0.2437 0.4284 0.4537 0.029 Uiso 1 1 calc R . .
C23 C 0.15209(17) 0.51803(17) 0.43143(12) 0.0276(6) Uani 1 1 d . . .
H23 H 0.1579 0.5466 0.4595 0.033 Uiso 1 1 calc R . .
C24 C 0.09216(17) 0.54628(16) 0.39451(14) 0.0303(6) Uani 1 1 d . . .
H24 H 0.0565 0.5940 0.3977 0.036 Uiso 1 1 calc R . .
C25 C 0.08391(15) 0.50498(14) 0.35265(12) 0.0217(5) Uani 1 1 d . . .
H25 H 0.0426 0.5245 0.3275 0.026 Uiso 1 1 calc R . .
C26 C 0.03373(14) 0.32130(13) 0.11404(10) 0.0158(4) Uani 1 1 d . . .
C27 C -0.04042(14) 0.33531(13) 0.09346(11) 0.0176(4) Uani 1 1 d . . .
C28 C -0.03939(15) 0.31402(14) 0.03578(12) 0.0213(5) Uani 1 1 d . . .
H28 H -0.0895 0.3248 0.0213 0.026 Uiso 1 1 calc R . .
C29 C 0.03191(16) 0.27791(15) -0.00078(11) 0.0230(5) Uani 1 1 d . . .
C30 C 0.10371(15) 0.26116(14) 0.02202(11) 0.0203(5) Uani 1 1 d . . .
H30 H 0.1528 0.2348 -0.0017 0.024 Uiso 1 1 calc R . .
C31 C 0.10641(14) 0.28172(13) 0.07875(11) 0.0175(4) Uani 1 1 d . . .
C32 C -0.12224(14) 0.36961(14) 0.13165(12) 0.0214(5) Uani 1 1 d . . .
H32A H -0.1196 0.3602 0.1777 0.032 Uiso 1 1 calc R . .
H32B H -0.1648 0.3473 0.1271 0.032 Uiso 1 1 calc R . .
H32C H -0.1357 0.4237 0.1151 0.032 Uiso 1 1 calc R . .
C33 C 0.03217(19) 0.25630(18) -0.06338(13) 0.0334(6) Uani 1 1 d . . .
H33A H 0.0739 0.2761 -0.0984 0.050 Uiso 1 1 calc R . .
H33B H -0.0221 0.2771 -0.0746 0.050 Uiso 1 1 calc R . .
H33C H 0.0449 0.2017 -0.0577 0.050 Uiso 1 1 calc R . .
C34 C 0.18758(14) 0.26323(14) 0.09859(12) 0.0200(5) Uani 1 1 d . . .
H34A H 0.2248 0.2220 0.0785 0.030 Uiso 1 1 calc R . .
H34B H 0.1795 0.2483 0.1461 0.030 Uiso 1 1 calc R . .
H34C H 0.2116 0.3073 0.0842 0.030 Uiso 1 1 calc R . .
C35 C 0.18900(13) 0.24815(13) 0.36088(11) 0.0163(4) Uani 1 1 d . . .
C36 C 0.15566(14) 0.24242(13) 0.42829(11) 0.0172(4) Uani 1 1 d . . .
C37 C 0.20140(15) 0.19561(14) 0.47324(11) 0.0191(5) Uani 1 1 d . . .
H37 H 0.1781 0.1925 0.5184 0.023 Uiso 1 1 calc R . .
C38 C 0.27962(15) 0.15369(15) 0.45410(12) 0.0227(5) Uani 1 1 d . . .
C39 C 0.31142(14) 0.15903(14) 0.38761(12) 0.0214(5) Uani 1 1 d . . .
H39 H 0.3649 0.1303 0.3736 0.026 Uiso 1 1 calc R . .
C40 C 0.26818(14) 0.20475(14) 0.34068(12) 0.0186(4) Uani 1 1 d . . .
C41 C 0.07157(14) 0.28643(14) 0.45381(11) 0.0189(4) Uani 1 1 d . . .
H41A H 0.0546 0.2669 0.5003 0.028 Uiso 1 1 calc R . .
H41B H 0.0323 0.2820 0.4304 0.028 Uiso 1 1 calc R . .
H41C H 0.0729 0.3392 0.4474 0.028 Uiso 1 1 calc R . .
C42 C 0.32835(17) 0.10314(17) 0.50331(14) 0.0308(6) Uani 1 1 d . . .
H42A H 0.3295 0.1315 0.5351 0.046 Uiso 1 1 calc R . .
H42B H 0.3847 0.0840 0.4810 0.046 Uiso 1 1 calc R . .
H42C H 0.3025 0.0611 0.5258 0.046 Uiso 1 1 calc R . .
C43 C 0.30813(14) 0.20366(15) 0.27035(12) 0.0228(5) Uani 1 1 d . . .
H43A H 0.3435 0.2396 0.2547 0.034 Uiso 1 1 calc R . .
H43B H 0.2656 0.2172 0.2445 0.034 Uiso 1 1 calc R . .
H43C H 0.3414 0.1534 0.2661 0.034 Uiso 1 1 calc R . .
C44 C -0.00175(12) 0.16455(13) 0.38258(11) 0.0150(4) Uani 1 1 d . . .
H44 H 0.0333 0.1542 0.4153 0.018 Uiso 1 1 calc R . .
C45 C -0.18276(13) 0.17562(13) 0.40606(11) 0.0170(4) Uani 1 1 d . . .
C46 C -0.18654(14) 0.15793(14) 0.34840(12) 0.0186(4) Uani 1 1 d . . .
H46 H -0.1489 0.1718 0.3095 0.022 Uiso 1 1 calc R . .
C47 C -0.24418(15) 0.12056(15) 0.34687(13) 0.0248(5) Uani 1 1 d . . .
H47 H -0.2457 0.1084 0.3073 0.030 Uiso 1 1 calc R . .
C48 C -0.29971(15) 0.10103(16) 0.40343(14) 0.0274(5) Uani 1 1 d . . .
H48 H -0.3399 0.0759 0.4026 0.033 Uiso 1 1 calc R . .
C49 C -0.29678(15) 0.11807(16) 0.46104(14) 0.0278(6) Uani 1 1 d . . .
H49 H -0.3351 0.1046 0.4997 0.033 Uiso 1 1 calc R . .
C50 C -0.23798(14) 0.15491(15) 0.46299(12) 0.0222(5) Uani 1 1 d . . .
H50 H -0.2357 0.1658 0.5029 0.027 Uiso 1 1 calc R . .
C51 C -0.11541(13) 0.22476(13) 0.49018(10) 0.0151(4) Uani 1 1 d . . .
C52 C -0.18243(14) 0.27822(14) 0.51544(11) 0.0184(4) Uani 1 1 d . . .
H52 H -0.2184 0.3100 0.4884 0.022 Uiso 1 1 calc R . .
C53 C -0.19623(15) 0.28478(14) 0.57995(12) 0.0209(5) Uani 1 1 d . . .
H53 H -0.2412 0.3215 0.5968 0.025 Uiso 1 1 calc R . .
C54 C -0.14447(15) 0.23779(15) 0.61996(12) 0.0227(5) Uani 1 1 d . . .
H54 H -0.1538 0.2427 0.6640 0.027 Uiso 1 1 calc R . .
C55 C -0.07911(14) 0.18366(15) 0.59580(11) 0.0219(5) Uani 1 1 d . . .
H55 H -0.0441 0.1511 0.6233 0.026 Uiso 1 1 calc R . .
C56 C -0.06515(13) 0.17729(14) 0.53114(11) 0.0172(4) Uani 1 1 d . . .
H56 H -0.0206 0.1399 0.5148 0.021 Uiso 1 1 calc R . .
C57 C 0.12689(13) 0.03876(13) 0.34756(11) 0.0161(4) Uani 1 1 d . . .
C58 C 0.17566(14) 0.05520(14) 0.38147(12) 0.0187(4) Uani 1 1 d . . .
H58 H 0.1585 0.1001 0.3983 0.022 Uiso 1 1 calc R . .
C59 C 0.24951(15) 0.00571(15) 0.39068(13) 0.0250(5) Uani 1 1 d . . .
H59 H 0.2823 0.0162 0.4147 0.030 Uiso 1 1 calc R . .
C60 C 0.27568(14) -0.05901(14) 0.36501(13) 0.0235(5) Uani 1 1 d . . .
H60 H 0.3268 -0.0921 0.3708 0.028 Uiso 1 1 calc R . .
C61 C 0.22758(14) -0.07557(14) 0.33094(12) 0.0211(5) Uani 1 1 d . . .
H61 H 0.2457 -0.1198 0.3132 0.025 Uiso 1 1 calc R . .
C62 C 0.15303(14) -0.02737(13) 0.32287(11) 0.0183(4) Uani 1 1 d . . .
H62 H 0.1194 -0.0393 0.3004 0.022 Uiso 1 1 calc R . .
C63 C -0.03095(13) 0.03638(13) 0.34103(11) 0.0158(4) Uani 1 1 d . . .
C64 C -0.04075(14) 0.00746(13) 0.29081(11) 0.0172(4) Uani 1 1 d . . .
H64 H -0.0144 0.0235 0.2472 0.021 Uiso 1 1 calc R . .
C65 C -0.08873(14) -0.04450(14) 0.30441(12) 0.0192(5) Uani 1 1 d . . .
H65 H -0.0952 -0.0640 0.2702 0.023 Uiso 1 1 calc R . .
C66 C -0.12726(14) -0.06801(14) 0.36793(12) 0.0206(5) Uani 1 1 d . . .
H66 H -0.1612 -0.1027 0.3771 0.025 Uiso 1 1 calc R . .
C67 C -0.11629(14) -0.04089(13) 0.41852(11) 0.0184(4) Uani 1 1 d . . .
H67 H -0.1420 -0.0577 0.4621 0.022 Uiso 1 1 calc R . .
C68 C -0.06801(13) 0.01050(13) 0.40517(11) 0.0163(4) Uani 1 1 d . . .
H68 H -0.0600 0.0283 0.4398 0.020 Uiso 1 1 calc R . .
C69 C -0.16984(13) 0.36216(13) 0.36248(10) 0.0149(4) Uani 1 1 d . . .
C70 C -0.16516(14) 0.41685(14) 0.39440(11) 0.0190(5) Uani 1 1 d . . .
C71 C -0.23174(15) 0.47692(14) 0.40391(12) 0.0222(5) Uani 1 1 d . . .
H71 H -0.2281 0.5130 0.4259 0.027 Uiso 1 1 calc R . .
C72 C -0.30364(15) 0.48606(15) 0.38225(13) 0.0261(5) Uani 1 1 d . . .
C73 C -0.30540(14) 0.43470(15) 0.34764(12) 0.0231(5) Uani 1 1 d . . .
H73 H -0.3530 0.4410 0.3310 0.028 Uiso 1 1 calc R . .
C74 C -0.23974(14) 0.37380(14) 0.33612(11) 0.0185(5) Uani 1 1 d . . .
C75 C -0.08935(14) 0.41304(14) 0.41750(11) 0.0204(5) Uani 1 1 d . . .
H75A H -0.0876 0.3767 0.4585 0.031 Uiso 1 1 calc R . .
H75B H -0.0903 0.4624 0.4245 0.031 Uiso 1 1 calc R . .
H75C H -0.0406 0.3974 0.3847 0.031 Uiso 1 1 calc R . .
C76 C -0.37486(18) 0.55220(18) 0.39261(17) 0.0397(7) Uani 1 1 d . . .
H76A H -0.3921 0.5763 0.3513 0.060 Uiso 1 1 calc R . .
H76B H -0.3578 0.5882 0.4088 0.060 Uiso 1 1 calc R . .
H76C H -0.4209 0.5351 0.4245 0.060 Uiso 1 1 calc R . .
C77 C -0.24537(14) 0.32655(14) 0.29186(12) 0.0219(5) Uani 1 1 d . . .
H77A H -0.1904 0.2973 0.2761 0.033 Uiso 1 1 calc R . .
H77B H -0.2678 0.3590 0.2547 0.033 Uiso 1 1 calc R . .
H77C H -0.2815 0.2926 0.3158 0.033 Uiso 1 1 calc R . .
C78 C 0.06959(13) 0.12918(13) 0.19776(10) 0.0153(4) Uani 1 1 d . . .
C79 C 0.15309(14) 0.09785(13) 0.17499(11) 0.0175(4) Uani 1 1 d . . .
C80 C 0.17561(15) 0.06802(14) 0.11841(12) 0.0212(5) Uani 1 1 d . . .
H80 H 0.2317 0.0453 0.1040 0.025 Uiso 1 1 calc R . .
C81 C 0.11896(15) 0.07041(14) 0.08268(11) 0.0215(5) Uani 1 1 d . . .
C82 C 0.03741(15) 0.10541(14) 0.10384(11) 0.0206(5) Uani 1 1 d . . .
H82 H -0.0019 0.1090 0.0791 0.025 Uiso 1 1 calc R . .
C83 C 0.01196(14) 0.13525(13) 0.16007(11) 0.0166(4) Uani 1 1 d . . .
C84 C 0.22119(14) 0.09837(15) 0.20653(12) 0.0213(5) Uani 1 1 d . . .
H84A H 0.2455 0.0470 0.2258 0.032 Uiso 1 1 calc R . .
H84B H 0.1987 0.1285 0.2406 0.032 Uiso 1 1 calc R . .
H84C H 0.2636 0.1199 0.1736 0.032 Uiso 1 1 calc R . .
C85 C 0.14620(18) 0.03822(18) 0.02127(13) 0.0310(6) Uani 1 1 d . . .
H85A H 0.0982 0.0311 0.0095 0.046 Uiso 1 1 calc R . .
H85B H 0.1852 -0.0101 0.0287 0.046 Uiso 1 1 calc R . .
H85C H 0.1728 0.0727 -0.0142 0.046 Uiso 1 1 calc R . .
C86 C -0.07734(14) 0.17208(14) 0.17973(12) 0.0200(5) Uani 1 1 d . . .
H86A H -0.1024 0.1888 0.1414 0.030 Uiso 1 1 calc R . .
H86B H -0.0820 0.2153 0.1987 0.030 Uiso 1 1 calc R . .
H86C H -0.1058 0.1362 0.2119 0.030 Uiso 1 1 calc R . .
P5 P 0.33541(3) 0.78972(3) 0.15405(3) 0.01573(11) Uani 1 1 d . . .
P6 P 0.49836(3) 0.69752(3) 0.08001(3) 0.01646(11) Uani 1 1 d . . .
N5 N 0.32132(12) 0.78034(12) 0.23115(10) 0.0197(4) Uani 1 1 d . . .
N6 N 0.52697(12) 0.70194(12) 0.00373(10) 0.0202(4) Uani 1 1 d . . .
C87 C 0.39576(13) 0.72055(14) 0.11366(12) 0.0193(5) Uani 1 1 d . . .
H87 H 0.3659 0.6878 0.1088 0.023 Uiso 1 1 calc R . .
C88 C 0.36857(13) 0.87675(14) 0.11858(12) 0.0204(5) Uani 1 1 d . . .
C89 C 0.38245(15) 0.91923(15) 0.15683(13) 0.0245(5) Uani 1 1 d . . .
H89 H 0.3767 0.9019 0.2025 0.029 Uiso 1 1 calc R . .
C90 C 0.40476(15) 0.98685(15) 0.12822(14) 0.0276(6) Uani 1 1 d . . .
H90 H 0.4155 1.0152 0.1542 0.033 Uiso 1 1 calc R . .
C91 C 0.41137(15) 1.01286(16) 0.06235(15) 0.0297(6) Uani 1 1 d . . .
H91 H 0.4259 1.0595 0.0432 0.036 Uiso 1 1 calc R . .
C92 C 0.39696(16) 0.97155(16) 0.02351(14) 0.0293(6) Uani 1 1 d . . .
H92 H 0.4012 0.9900 -0.0219 0.035 Uiso 1 1 calc R . .
C93 C 0.37613(15) 0.90280(15) 0.05176(13) 0.0239(5) Uani 1 1 d . . .
H93 H 0.3671 0.8738 0.0254 0.029 Uiso 1 1 calc R . .
C94 C 0.23584(14) 0.81527(14) 0.12874(12) 0.0192(5) Uani 1 1 d . . .
C95 C 0.22671(15) 0.79733(15) 0.07299(13) 0.0244(5) Uani 1 1 d . . .
H95 H 0.2723 0.7689 0.0476 0.029 Uiso 1 1 calc R . .
C96 C 0.16828(15) 0.85728(15) 0.16534(13) 0.0234(5) Uani 1 1 d . . .
H96 H 0.1738 0.8697 0.2035 0.028 Uiso 1 1 calc R . .
C97 C 0.09303(15) 0.88102(16) 0.14647(15) 0.0310(6) Uani 1 1 d . . .
H97 H 0.0474 0.9098 0.1716 0.037 Uiso 1 1 calc R . .
C98 C 0.08432(16) 0.86285(17) 0.09093(16) 0.0344(6) Uani 1 1 d . . .
H98 H 0.0328 0.8791 0.0780 0.041 Uiso 1 1 calc R . .
C99 C 0.15083(17) 0.82097(17) 0.05435(15) 0.0322(6) Uani 1 1 d . . .
H99 H 0.1448 0.8083 0.0164 0.039 Uiso 1 1 calc R . .
C100 C 0.33809(13) 0.71241(14) 0.27355(11) 0.0173(4) Uani 1 1 d . . .
C101 C 0.39013(14) 0.70376(14) 0.31733(11) 0.0199(5) Uani 1 1 d . . .
C102 C 0.40930(14) 0.63686(15) 0.36035(12) 0.0216(5) Uani 1 1 d . . .
H102 H 0.4446 0.6329 0.3886 0.026 Uiso 1 1 calc R . .
C103 C 0.37841(14) 0.57544(15) 0.36335(12) 0.0222(5) Uani 1 1 d . . .
C104 C 0.32509(14) 0.58427(14) 0.32230(11) 0.0204(5) Uani 1 1 d . . .
H104 H 0.3024 0.5433 0.3241 0.024 Uiso 1 1 calc R . .
C105 C 0.30359(13) 0.65074(14) 0.27870(11) 0.0180(4) Uani 1 1 d . . .
C106 C 0.42326(15) 0.76809(15) 0.31977(13) 0.0246(5) Uani 1 1 d . . .
H10A H 0.4281 0.8015 0.2771 0.037 Uiso 1 1 calc R . .
H10B H 0.4775 0.7490 0.3311 0.037 Uiso 1 1 calc R . .
H10C H 0.3858 0.7957 0.3527 0.037 Uiso 1 1 calc R . .
C107 C 0.39922(18) 0.50396(16) 0.41131(14) 0.0314(6) Uani 1 1 d . . .
H10D H 0.4571 0.4938 0.4138 0.047 Uiso 1 1 calc R . .
H10E H 0.3897 0.4625 0.3970 0.047 Uiso 1 1 calc R . .
H10F H 0.3644 0.5090 0.4543 0.047 Uiso 1 1 calc R . .
C108 C 0.24061(15) 0.65618(15) 0.23994(12) 0.0214(5) Uani 1 1 d . . .
H10G H 0.2077 0.7076 0.2331 0.032 Uiso 1 1 calc R . .
H10H H 0.2045 0.6221 0.2638 0.032 Uiso 1 1 calc R . .
H10I H 0.2686 0.6423 0.1977 0.032 Uiso 1 1 calc R . .
C109 C 0.55650(14) 0.75039(14) 0.10321(13) 0.0219(5) Uani 1 1 d . . .
C110 C 0.60972(16) 0.78801(16) 0.05537(14) 0.0276(5) Uani 1 1 d . . .
H110 H 0.6140 0.7876 0.0109 0.033 Uiso 1 1 calc R . .
C111 C 0.65682(17) 0.82634(17) 0.07221(15) 0.0330(6) Uani 1 1 d . . .
H111 H 0.6926 0.8524 0.0391 0.040 Uiso 1 1 calc R . .
C112 C 0.65179(17) 0.82678(19) 0.13690(17) 0.0367(7) Uani 1 1 d . . .
H112 H 0.6838 0.8532 0.1482 0.044 Uiso 1 1 calc R . .
C113 C 0.59968(18) 0.7885(2) 0.18497(15) 0.0362(7) Uani 1 1 d . . .
H113 H 0.5962 0.7884 0.2294 0.043 Uiso 1 1 calc R . .
C114 C 0.55231(16) 0.74996(18) 0.16866(14) 0.0301(6) Uani 1 1 d . . .
H114 H 0.5171 0.7234 0.2019 0.036 Uiso 1 1 calc R . .
C115 C 0.53869(13) 0.60316(14) 0.12320(12) 0.0181(4) Uani 1 1 d . . .
C116 C 0.50025(15) 0.57672(15) 0.18608(12) 0.0234(5) Uani 1 1 d . . .
H116 H 0.4527 0.6079 0.2070 0.028 Uiso 1 1 calc R . .
C117 C 0.53011(16) 0.50532(16) 0.21898(12) 0.0258(5) Uani 1 1 d . . .
H117 H 0.5025 0.4876 0.2617 0.031 Uiso 1 1 calc R . .
C118 C 0.60005(15) 0.46038(15) 0.18921(12) 0.0238(5) Uani 1 1 d . . .
H118 H 0.6204 0.4112 0.2111 0.029 Uiso 1 1 calc R . .
C119 C 0.64049(14) 0.48730(15) 0.12705(13) 0.0234(5) Uani 1 1 d . . .
H119 H 0.6896 0.4569 0.1072 0.028 Uiso 1 1 calc R . .
C120 C 0.61013(14) 0.55763(14) 0.09384(12) 0.0200(5) Uani 1 1 d . . .
H120 H 0.6378 0.5751 0.0510 0.024 Uiso 1 1 calc R . .
C121 C 0.47575(14) 0.71451(14) -0.03954(11) 0.0189(5) Uani 1 1 d . . .
C122 C 0.47549(16) 0.77730(15) -0.09121(12) 0.0245(5) Uani 1 1 d . . .
C123 C 0.42606(17) 0.79139(16) -0.13616(13) 0.0283(5) Uani 1 1 d . . .
H123 H 0.4265 0.8347 -0.1696 0.034 Uiso 1 1 calc R . .
C124 C 0.37598(16) 0.74436(16) -0.13394(13) 0.0268(5) Uani 1 1 d . . .
C125 C 0.37765(15) 0.68193(15) -0.08442(12) 0.0239(5) Uani 1 1 d . . .
H125 H 0.3441 0.6488 -0.0818 0.029 Uiso 1 1 calc R . .
C126 C 0.42630(14) 0.66536(14) -0.03820(12) 0.0202(5) Uani 1 1 d . . .
C127 C 0.52867(19) 0.82956(17) -0.09593(14) 0.0338(6) Uani 1 1 d . . .
H12A H 0.5113 0.8518 -0.0569 0.051 Uiso 1 1 calc R . .
H12B H 0.5234 0.8693 -0.1345 0.051 Uiso 1 1 calc R . .
H12C H 0.5861 0.8018 -0.0995 0.051 Uiso 1 1 calc R . .
C128 C 0.32433(19) 0.75899(18) -0.18423(15) 0.0353(6) Uani 1 1 d . . .
H12D H 0.3591 0.7426 -0.2240 0.053 Uiso 1 1 calc R . .
H12E H 0.2997 0.8126 -0.1942 0.053 Uiso 1 1 calc R . .
H12F H 0.2807 0.7312 -0.1671 0.053 Uiso 1 1 calc R . .
C129 C 0.42831(16) 0.59347(15) 0.01069(12) 0.0247(5) Uani 1 1 d . . .
H12G H 0.4838 0.5735 0.0196 0.037 Uiso 1 1 calc R . .
H12H H 0.4135 0.5572 -0.0067 0.037 Uiso 1 1 calc R . .
H12I H 0.3890 0.6028 0.0511 0.037 Uiso 1 1 calc R . .
C130 C 0.2015(3) -0.0568(3) 0.8825(2) 0.0612(11) Uani 1 1 d . . .
H13A H 0.1918 -0.0945 0.8635 0.092 Uiso 1 1 calc R . .
H13B H 0.1544 -0.0428 0.9172 0.092 Uiso 1 1 calc R . .
H13C H 0.2513 -0.0773 0.9006 0.092 Uiso 1 1 calc R . .
C131 C 0.21245(19) 0.0112(2) 0.83079(16) 0.0398(7) Uani 1 1 d . . .
C132 C 0.1615(2) 0.0818(2) 0.83566(17) 0.0473(9) Uani 1 1 d . . .
H132 H 0.1177 0.0874 0.8724 0.057 Uiso 1 1 calc R . .
C133 C 0.1738(2) 0.1440(2) 0.7877(2) 0.0510(9) Uani 1 1 d . . .
H133 H 0.1394 0.1918 0.7924 0.061 Uiso 1 1 calc R . .
C134 C 0.2354(2) 0.1367(2) 0.7335(2) 0.0483(8) Uani 1 1 d . . .
H134 H 0.2436 0.1792 0.7005 0.058 Uiso 1 1 calc R . .
C135 C 0.28534(19) 0.0669(2) 0.72768(18) 0.0447(8) Uani 1 1 d . . .
H135 H 0.3278 0.0613 0.6901 0.054 Uiso 1 1 calc R . .
C136 C 0.27429(19) 0.0056(2) 0.77543(18) 0.0414(7) Uani 1 1 d . . .
H136 H 0.3097 -0.0418 0.7706 0.050 Uiso 1 1 calc R . .
C137 C 0.52998(17) 0.13097(18) 0.32306(16) 0.0347(6) Uani 1 1 d . . .
H13D H 0.5142 0.1497 0.3639 0.052 Uiso 1 1 calc R . .
H13E H 0.4955 0.1631 0.2928 0.052 Uiso 1 1 calc R . .
H13F H 0.5878 0.1313 0.3037 0.052 Uiso 1 1 calc R . .
C138 C 0.51841(15) 0.05278(17) 0.33652(15) 0.0298(6) Uani 1 1 d . . .
C139 C 0.51950(15) 0.00766(17) 0.39757(14) 0.0307(6) Uani 1 1 d . . .
H139 H 0.5272 0.0268 0.4315 0.037 Uiso 1 1 calc R . .
C140 C 0.50954(16) -0.06507(19) 0.40960(16) 0.0355(7) Uani 1 1 d . . .
H140 H 0.5105 -0.0955 0.4516 0.043 Uiso 1 1 calc R . .
C141 C 0.49814(18) -0.09332(19) 0.36045(17) 0.0390(7) Uani 1 1 d . . .
H141 H 0.4919 -0.1433 0.3686 0.047 Uiso 1 1 calc R . .
C142 C 0.49578(18) -0.04857(19) 0.29930(17) 0.0383(7) Uani 1 1 d . . .
H142 H 0.4878 -0.0677 0.2655 0.046 Uiso 1 1 calc R . .
C143 C 0.50503(16) 0.02322(18) 0.28809(15) 0.0340(6) Uani 1 1 d . . .
H143 H 0.5023 0.0539 0.2464 0.041 Uiso 1 1 calc R . .
C144 C 0.8242(3) 0.6745(3) 0.40800(18) 0.0622(12) Uani 1 1 d . . .
H14A H 0.8497 0.6449 0.4445 0.093 Uiso 1 1 calc R . .
H14B H 0.7847 0.6495 0.4022 0.093 Uiso 1 1 calc R . .
H14C H 0.7956 0.7244 0.4171 0.093 Uiso 1 1 calc R . .
C145 C 0.8897(2) 0.68178(17) 0.34684(14) 0.0341(6) Uani 1 1 d . . .
C146 C 0.94491(18) 0.72645(17) 0.33810(13) 0.0302(6) Uani 1 1 d . . .
H146 H 0.9420 0.7520 0.3714 0.036 Uiso 1 1 calc R . .
C147 C 1.00391(17) 0.73404(18) 0.28155(14) 0.0317(6) Uani 1 1 d . . .
H147 H 1.0409 0.7650 0.2762 0.038 Uiso 1 1 calc R . .
C148 C 1.00945(18) 0.69673(18) 0.23249(14) 0.0335(6) Uani 1 1 d . . .
H148 H 1.0504 0.7016 0.1937 0.040 Uiso 1 1 calc R . .
C149 C 0.95492(19) 0.65250(17) 0.24061(14) 0.0324(6) Uani 1 1 d . . .
H149 H 0.9583 0.6269 0.2072 0.039 Uiso 1 1 calc R . .
C150 C 0.8954(2) 0.64510(16) 0.29696(15) 0.0336(6) Uani 1 1 d . . .
H150 H 0.8580 0.6147 0.3018 0.040 Uiso 1 1 calc R . .
C151 C 0.5725(2) 0.6725(2) 0.67821(18) 0.0460(8) Uani 1 1 d . . .
H15A H 0.5985 0.6190 0.6873 0.069 Uiso 1 1 calc R . .
H15B H 0.5260 0.6844 0.7139 0.069 Uiso 1 1 calc R . .
H15C H 0.6127 0.7019 0.6742 0.069 Uiso 1 1 calc R . .
C152 C 0.54238(18) 0.69100(17) 0.61571(16) 0.0346(6) Uani 1 1 d . . .
C153 C 0.59238(18) 0.71358(17) 0.55702(17) 0.0376(7) Uani 1 1 d . . .
H153 H 0.6452 0.7199 0.5564 0.045 Uiso 1 1 calc R . .
C154 C 0.5664(2) 0.7271(2) 0.49924(19) 0.0488(8) Uani 1 1 d . . .
H154 H 0.6013 0.7426 0.4591 0.059 Uiso 1 1 calc R . .
C155 C 0.4883(3) 0.7180(2) 0.4999(2) 0.0524(9) Uani 1 1 d . . .
H155 H 0.4698 0.7269 0.4605 0.063 Uiso 1 1 calc R . .
C156 C 0.4393(2) 0.6960(2) 0.5586(2) 0.0498(9) Uani 1 1 d . . .
H156 H 0.3863 0.6897 0.5597 0.060 Uiso 1 1 calc R . .
C157 C 0.46545(18) 0.68301(18) 0.61543(17) 0.0378(7) Uani 1 1 d . . .
H157 H 0.4302 0.6682 0.6555 0.045 Uiso 1 1 calc R . .

loop_
_atom_site_aniso_label
_atom_site_aniso_U_11
_atom_site_aniso_U_22
_atom_site_aniso_U_33
_atom_site_aniso_U_23
_atom_site_aniso_U_13
_atom_site_aniso_U_12
Dy1 0.01504(6) 0.01129(7) 0.01082(6) -0.00480(5) -0.00157(4) -0.00217(5)
P1 0.0170(2) 0.0119(3) 0.0101(2) -0.0038(2) -0.00232(18) -0.0024(2)
P2 0.0166(2) 0.0115(3) 0.0119(2) -0.0053(2) -0.00268(19) -0.0028(2)
P3 0.0139(2) 0.0118(3) 0.0112(2) -0.0045(2) -0.00126(18) -0.00128(19)
P4 0.0151(2) 0.0108(3) 0.0120(2) -0.0053(2) -0.00258(18) -0.00165(19)
N1 0.0195(8) 0.0130(9) 0.0141(8) -0.0052(7) -0.0034(7) -0.0032(7)
N2 0.0173(8) 0.0142(9) 0.0145(8) -0.0042(7) -0.0054(7) -0.0035(7)
N3 0.0153(8) 0.0124(9) 0.0120(8) -0.0029(7) -0.0010(6) -0.0024(7)
N4 0.0179(8) 0.0136(9) 0.0139(8) -0.0069(7) -0.0033(7) -0.0005(7)
C1 0.0168(9) 0.0169(11) 0.0128(10) -0.0074(9) -0.0029(8) -0.0008(8)
C2 0.0160(9) 0.0129(11) 0.0158(10) -0.0026(8) -0.0037(8) 0.0006(8)
C3 0.0213(10) 0.0160(11) 0.0151(10) -0.0039(9) -0.0042(8) -0.0021(9)
C4 0.0251(11) 0.0197(12) 0.0210(11) -0.0030(10) -0.0069(9) -0.0072(10)
C5 0.0202(10) 0.0242(13) 0.0209(11) -0.0001(10) -0.0018(9) -0.0065(10)
C6 0.0198(10) 0.0220(13) 0.0146(10) -0.0042(9) -0.0024(8) -0.0020(9)
C7 0.0175(10) 0.0168(11) 0.0151(10) -0.0045(9) -0.0021(8) -0.0017(9)
C8 0.0207(10) 0.0119(11) 0.0152(10) -0.0049(8) -0.0041(8) -0.0034(8)
C9 0.0197(10) 0.0170(12) 0.0149(10) -0.0041(9) -0.0006(8) -0.0048(9)
C10 0.0269(11) 0.0188(12) 0.0175(11) -0.0014(9) -0.0068(9) -0.0047(9)
C11 0.0227(11) 0.0194(13) 0.0276(12) -0.0077(10) -0.0085(9) 0.0021(9)
C12 0.0209(11) 0.0261(14) 0.0216(12) -0.0066(10) 0.0002(9) -0.0015(10)
C13 0.0246(11) 0.0200(12) 0.0146(10) -0.0026(9) -0.0033(9) -0.0035(9)
C14 0.0193(10) 0.0148(11) 0.0137(10) -0.0029(8) -0.0047(8) -0.0029(8)
C15 0.0246(11) 0.0205(12) 0.0164(10) -0.0056(9) -0.0048(9) -0.0061(9)
C16 0.0257(12) 0.0273(14) 0.0262(12) -0.0046(11) -0.0056(10) -0.0117(10)
C17 0.0183(11) 0.0318(15) 0.0200(11) -0.0018(10) -0.0003(9) -0.0051(10)
C18 0.0244(11) 0.0212(13) 0.0172(11) -0.0062(9) 0.0000(9) -0.0002(10)
C19 0.0210(10) 0.0166(12) 0.0189(11) -0.0064(9) -0.0026(9) -0.0028(9)
C20 0.0218(10) 0.0181(12) 0.0120(10) -0.0075(9) -0.0006(8) -0.0073(9)
C21 0.0261(11) 0.0156(12) 0.0173(10) -0.0040(9) -0.0042(9) -0.0075(9)
C22 0.0339(13) 0.0296(14) 0.0146(10) -0.0041(10) -0.0046(9) -0.0157(11)
C23 0.0385(14) 0.0315(15) 0.0198(11) -0.0162(11) -0.0018(10) -0.0127(12)
C24 0.0362(14) 0.0236(14) 0.0330(14) -0.0181(12) -0.0031(11) -0.0022(11)
C25 0.0261(11) 0.0191(12) 0.0213(11) -0.0092(10) -0.0048(9) -0.0025(10)
C26 0.0260(11) 0.0123(11) 0.0105(9) -0.0026(8) -0.0033(8) -0.0069(9)
C27 0.0260(11) 0.0117(11) 0.0158(10) -0.0005(8) -0.0064(9) -0.0052(9)
C28 0.0289(12) 0.0175(12) 0.0210(11) -0.0025(9) -0.0104(9) -0.0069(10)
C29 0.0379(13) 0.0197(13) 0.0153(11) -0.0053(9) -0.0061(10) -0.0105(10)
C30 0.0281(11) 0.0177(12) 0.0153(10) -0.0081(9) 0.0009(9) -0.0061(9)
C31 0.0245(11) 0.0129(11) 0.0157(10) -0.0044(9) -0.0025(8) -0.0052(9)
C32 0.0231(11) 0.0192(12) 0.0241(12) -0.0045(10) -0.0083(9) -0.0049(9)
C33 0.0488(16) 0.0377(17) 0.0216(12) -0.0138(12) -0.0079(11) -0.0147(13)
C34 0.0228(11) 0.0182(12) 0.0199(11) -0.0094(9) -0.0026(9) -0.0024(9)
C35 0.0200(10) 0.0110(11) 0.0204(11) -0.0040(9) -0.0053(8) -0.0054(8)
C36 0.0229(11) 0.0124(11) 0.0195(11) -0.0029(9) -0.0067(9) -0.0071(9)
C37 0.0278(11) 0.0165(12) 0.0162(10) -0.0018(9) -0.0074(9) -0.0086(9)
C38 0.0289(12) 0.0185(12) 0.0250(12) -0.0009(10) -0.0131(10) -0.0081(10)
C39 0.0200(10) 0.0180(12) 0.0277(12) -0.0055(10) -0.0075(9) -0.0032(9)
C40 0.0221(11) 0.0148(11) 0.0223(11) -0.0055(9) -0.0066(9) -0.0058(9)
C41 0.0227(11) 0.0185(12) 0.0167(10) -0.0035(9) -0.0025(8) -0.0076(9)
C42 0.0332(13) 0.0282(15) 0.0314(14) -0.0007(12) -0.0161(11) -0.0032(11)
C43 0.0197(11) 0.0224(13) 0.0261(12) -0.0104(10) -0.0051(9) 0.0009(9)
C44 0.0148(9) 0.0164(11) 0.0151(10) -0.0081(9) -0.0033(8) -0.0010(8)
C45 0.0161(10) 0.0135(11) 0.0197(11) -0.0047(9) -0.0036(8) 0.0006(8)
C46 0.0200(10) 0.0154(11) 0.0206(11) -0.0035(9) -0.0060(8) -0.0027(9)
C47 0.0284(12) 0.0215(13) 0.0298(13) -0.0050(10) -0.0153(10) -0.0051(10)
C48 0.0214(11) 0.0247(14) 0.0387(14) -0.0015(11) -0.0115(10) -0.0085(10)
C49 0.0237(12) 0.0272(14) 0.0309(13) -0.0004(11) -0.0033(10) -0.0101(10)
C50 0.0199(11) 0.0233(13) 0.0232(12) -0.0057(10) -0.0029(9) -0.0047(10)
C51 0.0186(10) 0.0140(11) 0.0121(10) -0.0040(8) 0.0001(8) -0.0041(8)
C52 0.0209(10) 0.0173(12) 0.0140(10) -0.0031(9) -0.0011(8) -0.0018(9)
C53 0.0250(11) 0.0171(12) 0.0183(11) -0.0084(9) 0.0011(9) -0.0020(9)
C54 0.0281(12) 0.0281(14) 0.0145(10) -0.0101(10) -0.0017(9) -0.0076(10)
C55 0.0235(11) 0.0250(13) 0.0156(11) -0.0028(10) -0.0044(9) -0.0034(10)
C56 0.0175(10) 0.0184(12) 0.0132(10) -0.0046(9) -0.0005(8) -0.0009(9)
C57 0.0191(10) 0.0147(11) 0.0140(10) -0.0038(8) -0.0016(8) -0.0038(8)
C58 0.0201(10) 0.0146(11) 0.0229(11) -0.0089(9) -0.0052(9) -0.0007(9)
C59 0.0241(11) 0.0196(13) 0.0352(14) -0.0100(11) -0.0133(10) -0.0004(10)
C60 0.0192(10) 0.0163(12) 0.0333(13) -0.0063(10) -0.0064(9) 0.0012(9)
C61 0.0224(11) 0.0146(12) 0.0261(12) -0.0103(10) -0.0017(9) -0.0011(9)
C62 0.0208(10) 0.0149(11) 0.0198(11) -0.0078(9) -0.0038(9) -0.0014(9)
C63 0.0153(9) 0.0132(11) 0.0181(10) -0.0054(9) -0.0038(8) 0.0004(8)
C64 0.0220(10) 0.0121(11) 0.0177(10) -0.0033(9) -0.0047(8) -0.0032(9)
C65 0.0245(11) 0.0150(11) 0.0210(11) -0.0049(9) -0.0095(9) -0.0030(9)
C66 0.0222(11) 0.0165(12) 0.0255(12) -0.0028(10) -0.0064(9) -0.0076(9)
C67 0.0200(10) 0.0139(11) 0.0198(11) -0.0018(9) -0.0034(8) -0.0034(9)
C68 0.0193(10) 0.0120(11) 0.0174(10) -0.0044(9) -0.0050(8) -0.0008(8)
C69 0.0164(9) 0.0125(11) 0.0115(9) -0.0019(8) 0.0011(8) -0.0006(8)
C70 0.0240(11) 0.0157(12) 0.0140(10) -0.0020(9) -0.0007(8) -0.0028(9)
C71 0.0286(12) 0.0160(12) 0.0183(11) -0.0071(9) 0.0012(9) -0.0016(10)
C72 0.0233(11) 0.0187(13) 0.0287(13) -0.0055(10) -0.0004(10) 0.0037(10)
C73 0.0169(10) 0.0204(13) 0.0261(12) -0.0020(10) -0.0033(9) 0.0017(9)
C74 0.0188(10) 0.0176(12) 0.0163(10) -0.0021(9) -0.0009(8) -0.0033(9)
C75 0.0230(11) 0.0195(12) 0.0184(11) -0.0094(9) 0.0000(9) -0.0033(9)
C76 0.0326(14) 0.0289(16) 0.0509(18) -0.0161(14) -0.0098(13) 0.0124(12)
C77 0.0215(11) 0.0193(12) 0.0244(12) -0.0049(10) -0.0091(9) 0.0009(9)
C78 0.0216(10) 0.0113(11) 0.0130(10) -0.0039(8) -0.0020(8) -0.0039(8)
C79 0.0222(11) 0.0139(11) 0.0160(10) -0.0048(9) -0.0019(8) -0.0036(9)
C80 0.0263(11) 0.0170(12) 0.0188(11) -0.0077(9) -0.0008(9) -0.0023(9)
C81 0.0319(12) 0.0167(12) 0.0168(11) -0.0083(9) -0.0008(9) -0.0065(10)
C82 0.0310(12) 0.0188(12) 0.0160(10) -0.0049(9) -0.0076(9) -0.0082(10)
C83 0.0224(10) 0.0140(11) 0.0134(10) -0.0022(8) -0.0031(8) -0.0047(9)
C84 0.0202(10) 0.0238(13) 0.0185(11) -0.0065(10) -0.0009(9) -0.0036(9)
C85 0.0412(14) 0.0349(16) 0.0205(12) -0.0165(12) -0.0018(11) -0.0086(12)
C86 0.0232(11) 0.0190(12) 0.0189(11) -0.0036(9) -0.0069(9) -0.0041(9)
P5 0.0166(2) 0.0126(3) 0.0184(3) -0.0069(2) -0.0028(2) -0.0013(2)
P6 0.0168(2) 0.0138(3) 0.0185(3) -0.0065(2) -0.0017(2) -0.0018(2)
N5 0.0231(9) 0.0160(10) 0.0209(10) -0.0097(8) -0.0043(8) -0.0005(8)
N6 0.0195(9) 0.0192(11) 0.0217(10) -0.0063(8) -0.0023(7) -0.0036(8)
C87 0.0191(10) 0.0159(12) 0.0243(11) -0.0099(9) -0.0023(9) -0.0028(9)
C88 0.0152(10) 0.0169(12) 0.0279(12) -0.0086(10) -0.0022(9) -0.0002(9)
C89 0.0226(11) 0.0197(13) 0.0316(13) -0.0091(11) -0.0046(10) -0.0028(10)
C90 0.0220(11) 0.0205(13) 0.0419(15) -0.0121(12) -0.0040(10) -0.0043(10)
C91 0.0238(12) 0.0174(13) 0.0444(16) -0.0060(12) -0.0003(11) -0.0054(10)
C92 0.0264(12) 0.0253(14) 0.0314(14) -0.0032(11) 0.0001(10) -0.0059(11)
C93 0.0228(11) 0.0185(13) 0.0288(13) -0.0070(10) -0.0010(9) -0.0040(9)
C94 0.0210(10) 0.0139(11) 0.0228(11) -0.0029(9) -0.0032(9) -0.0059(9)
C95 0.0224(11) 0.0228(13) 0.0283(13) -0.0096(11) -0.0049(10) -0.0017(10)
C96 0.0237(11) 0.0193(13) 0.0265(12) -0.0068(10) -0.0035(9) -0.0031(10)
C97 0.0183(11) 0.0259(14) 0.0449(16) -0.0083(12) -0.0028(11) -0.0010(10)
C98 0.0227(12) 0.0281(15) 0.0550(18) -0.0054(13) -0.0169(12) -0.0034(11)
C99 0.0320(13) 0.0318(16) 0.0393(15) -0.0093(13) -0.0167(12) -0.0070(12)
C100 0.0168(10) 0.0174(12) 0.0172(10) -0.0106(9) 0.0007(8) -0.0003(9)
C101 0.0211(10) 0.0197(12) 0.0197(11) -0.0115(9) -0.0023(9) -0.0007(9)
C102 0.0214(11) 0.0221(13) 0.0210(11) -0.0107(10) -0.0049(9) 0.0017(9)
C103 0.0232(11) 0.0190(12) 0.0209(11) -0.0068(10) -0.0018(9) 0.0011(9)
C104 0.0242(11) 0.0196(12) 0.0169(11) -0.0099(9) 0.0028(9) -0.0050(9)
C105 0.0182(10) 0.0199(12) 0.0162(10) -0.0108(9) 0.0013(8) -0.0029(9)
C106 0.0253(11) 0.0222(13) 0.0300(13) -0.0116(11) -0.0097(10) -0.0017(10)
C107 0.0367(14) 0.0217(14) 0.0340(14) -0.0018(11) -0.0136(11) -0.0013(11)
C108 0.0252(11) 0.0199(12) 0.0212(11) -0.0084(10) -0.0014(9) -0.0072(10)
C109 0.0177(10) 0.0190(12) 0.0299(13) -0.0097(10) -0.0058(9) -0.0002(9)
C110 0.0282(12) 0.0264(14) 0.0312(13) -0.0060(11) -0.0092(10) -0.0075(11)
C111 0.0299(13) 0.0312(16) 0.0431(16) -0.0053(13) -0.0086(11) -0.0156(12)
C112 0.0312(13) 0.0386(17) 0.0509(18) -0.0180(15) -0.0132(12) -0.0119(12)
C113 0.0349(14) 0.0469(19) 0.0360(15) -0.0185(14) -0.0076(12) -0.0141(13)
C114 0.0279(12) 0.0367(16) 0.0295(13) -0.0128(12) -0.0038(10) -0.0096(12)
C115 0.0189(10) 0.0166(12) 0.0208(11) -0.0074(9) -0.0046(8) -0.0029(9)
C116 0.0238(11) 0.0212(13) 0.0218(12) -0.0081(10) -0.0005(9) 0.0001(10)
C117 0.0276(12) 0.0242(14) 0.0211(12) -0.0042(10) -0.0026(10) -0.0008(10)
C118 0.0243(11) 0.0224(13) 0.0232(12) -0.0033(10) -0.0094(9) 0.0004(10)
C119 0.0185(10) 0.0214(13) 0.0286(13) -0.0102(10) -0.0036(9) 0.0018(9)
C120 0.0203(10) 0.0203(12) 0.0187(11) -0.0074(9) -0.0024(9) -0.0019(9)
C121 0.0197(10) 0.0179(12) 0.0188(11) -0.0087(9) 0.0004(8) -0.0029(9)
C122 0.0299(12) 0.0229(13) 0.0229(12) -0.0062(10) -0.0042(10) -0.0093(10)
C123 0.0417(14) 0.0192(13) 0.0247(12) 0.0016(10) -0.0104(11) -0.0098(11)
C124 0.0329(13) 0.0232(14) 0.0270(13) -0.0061(11) -0.0101(10) -0.0059(11)
C125 0.0267(11) 0.0225(13) 0.0245(12) -0.0072(10) -0.0040(9) -0.0076(10)
C126 0.0219(11) 0.0179(12) 0.0205(11) -0.0089(10) -0.0001(9) -0.0035(9)
C127 0.0504(16) 0.0280(15) 0.0303(14) 0.0041(12) -0.0153(12) -0.0227(13)
C128 0.0461(16) 0.0325(16) 0.0337(15) -0.0014(12) -0.0198(12) -0.0125(13)
C129 0.0300(12) 0.0216(13) 0.0237(12) -0.0065(10) -0.0028(10) -0.0085(10)
C130 0.078(3) 0.065(3) 0.048(2) -0.027(2) 0.0004(19) -0.026(2)
C131 0.0388(15) 0.050(2) 0.0392(16) -0.0236(15) -0.0103(13) -0.0087(14)
C132 0.0386(16) 0.071(3) 0.0406(17) -0.0371(19) -0.0097(13) -0.0008(16)
C133 0.0522(19) 0.046(2) 0.065(2) -0.0307(19) -0.0369(18) 0.0146(16)
C134 0.0482(18) 0.042(2) 0.060(2) -0.0119(17) -0.0290(17) -0.0014(15)
C135 0.0293(14) 0.050(2) 0.0524(19) -0.0132(17) -0.0095(13) -0.0013(14)
C136 0.0326(14) 0.0390(19) 0.0524(19) -0.0208(16) -0.0080(13) 0.0026(13)
C137 0.0300(13) 0.0325(16) 0.0411(16) -0.0072(13) -0.0080(12) -0.0053(12)
C138 0.0160(11) 0.0320(15) 0.0402(15) -0.0118(12) -0.0020(10) -0.0025(10)
C139 0.0234(12) 0.0346(16) 0.0351(14) -0.0095(12) -0.0075(10) -0.0045(11)
C140 0.0267(13) 0.0388(17) 0.0405(16) 0.0006(13) -0.0111(11) -0.0102(12)
C141 0.0342(14) 0.0323(17) 0.058(2) -0.0084(15) -0.0192(13) -0.0106(12)
C142 0.0373(15) 0.0391(18) 0.0471(18) -0.0158(14) -0.0181(13) -0.0066(13)
C143 0.0280(13) 0.0375(17) 0.0371(15) -0.0107(13) -0.0118(11) -0.0006(12)
C144 0.092(3) 0.072(3) 0.0358(18) -0.0225(19) 0.0133(19) -0.054(2)
C145 0.0529(17) 0.0251(15) 0.0272(14) -0.0076(11) -0.0055(12) -0.0138(13)
C146 0.0436(15) 0.0274(15) 0.0251(13) -0.0098(11) -0.0108(11) -0.0091(12)
C147 0.0329(13) 0.0352(16) 0.0312(14) -0.0091(12) -0.0124(11) -0.0065(12)
C148 0.0344(14) 0.0378(17) 0.0262(13) -0.0111(12) -0.0094(11) 0.0025(12)
C149 0.0475(16) 0.0237(14) 0.0280(13) -0.0140(11) -0.0149(12) 0.0034(12)
C150 0.0520(16) 0.0207(14) 0.0333(14) -0.0074(12) -0.0136(13) -0.0101(12)
C151 0.0525(18) 0.0377(19) 0.054(2) -0.0050(16) -0.0237(16) -0.0112(15)
C152 0.0349(14) 0.0215(14) 0.0476(17) -0.0093(13) -0.0093(12) -0.0035(11)
C153 0.0335(14) 0.0238(15) 0.0547(19) -0.0074(14) -0.0081(13) -0.0065(12)
C154 0.059(2) 0.0343(19) 0.049(2) -0.0066(15) -0.0054(16) -0.0105(16)
C155 0.073(2) 0.041(2) 0.052(2) -0.0048(17) -0.0306(18) -0.0145(18)
C156 0.0449(17) 0.041(2) 0.067(2) 0.0008(18) -0.0249(17) -0.0129(15)
C157 0.0283(13) 0.0300(16) 0.0527(18) -0.0064(14) -0.0101(13) -0.0025(12)

loop_
_atom_type_symbol
_atom_type_description
_atom_type_scat_dispersion_real
_atom_type_scat_dispersion_imag
_atom_type_scat_source
C C 0.0181 0.0091 'International Tables Vol C Tables 4.2.6.8 and 6.1.1.4'
H H 0.0000 0.0000 'International Tables Vol C Tables 4.2.6.8 and 6.1.1.4'
Dy Dy -9.8046 9.8477 'International Tables Vol C Tables 4.2.6.8 and 6.1.1.4'
N N 0.0311 0.0180 'International Tables Vol C Tables 4.2.6.8 and 6.1.1.4'
P P 0.2955 0.4335 'International Tables Vol C Tables 4.2.6.8 and 6.1.1.4'

loop_
_geom_angle_atom_site_label_1
_geom_angle_atom_site_label_2
_geom_angle_atom_site_label_3
_geom_angle
_geom_angle_site_symmetry_1
_geom_angle_site_symmetry_3
N2 Dy1 N3 116.99(6) . .
N2 Dy1 N1 105.14(6) . .
N3 Dy1 N1 117.39(6) . .
N2 Dy1 N4 116.54(6) . .
N3 Dy1 N4 104.76(6) . .
N1 Dy1 N4 94.22(6) . .
N2 Dy1 C1 63.52(7) . .
N3 Dy1 C1 96.59(6) . .
N1 Dy1 C1 62.91(7) . .
N4 Dy1 C1 154.36(6) . .
N2 Dy1 C44 95.16(7) . .
N3 Dy1 C44 63.79(6) . .
N1 Dy1 C44 154.59(7) . .
N4 Dy1 C44 62.59(7) . .
C1 Dy1 C44 141.86(6) . .
N1 P1 C1 103.85(11) . .
N1 P1 C2 116.06(10) . .
C1 P1 C2 113.39(11) . .
N1 P1 C8 115.27(10) . .
C1 P1 C8 107.16(10) . .
C2 P1 C8 101.14(10) . .
N2 P2 C1 103.46(10) . .
N2 P2 C14 113.75(10) . .
C1 P2 C14 115.20(10) . .
N2 P2 C20 114.37(10) . .
C1 P2 C20 109.52(11) . .
C14 P2 C20 100.92(10) . .
N3 P3 C44 104.50(10) . .
N3 P3 C51 114.44(10) . .
C44 P3 C51 107.95(10) . .
N3 P3 C45 113.06(10) . .
C44 P3 C45 114.07(11) . .
C51 P3 C45 103.01(10) . .
N4 P4 C44 103.67(11) . .
N4 P4 C57 115.25(10) . .
C44 P4 C57 108.21(11) . .
N4 P4 C63 115.71(10) . .
C44 P4 C63 114.71(10) . .
C57 P4 C63 99.52(10) . .
C26 N1 P1 123.85(16) . .
C26 N1 Dy1 133.10(14) . .
P1 N1 Dy1 102.63(9) . .
C35 N2 P2 123.28(15) . .
C35 N2 Dy1 131.70(14) . .
P2 N2 Dy1 103.92(9) . .
C69 N3 P3 121.41(14) . .
C69 N3 Dy1 135.42(14) . .
P3 N3 Dy1 103.03(9) . .
C78 N4 P4 121.99(16) . .
C78 N4 Dy1 134.01(14) . .
P4 N4 Dy1 103.07(9) . .
P1 C1 P2 128.19(12) . .
P1 C1 Dy1 89.30(9) . .
P2 C1 Dy1 88.57(9) . .
P1 C1 H1 114.0 . .
P2 C1 H1 114.0 . .
Dy1 C1 H1 114.0 . .
C7 C2 C3 119.5(2) . .
C7 C2 P1 123.33(18) . .
C3 C2 P1 117.10(17) . .
C4 C3 C2 120.5(2) . .
C4 C3 H3 119.8 . .
C2 C3 H3 119.8 . .
C5 C4 C3 119.6(2) . .
C5 C4 H4 120.2 . .
C3 C4 H4 120.2 . .
C6 C5 C4 120.5(2) . .
C6 C5 H5 119.8 . .
C4 C5 H5 119.8 . .
C5 C6 C7 120.3(2) . .
C5 C6 H6 119.8 . .
C7 C6 H6 119.8 . .
C6 C7 C2 119.7(2) . .
C6 C7 H7 120.2 . .
C2 C7 H7 120.2 . .
C13 C8 C9 119.0(2) . .
C13 C8 P1 120.34(18) . .
C9 C8 P1 120.57(17) . .
C10 C9 C8 120.3(2) . .
C10 C9 H9 119.9 . .
C8 C9 H9 119.9 . .
C11 C10 C9 120.5(2) . .
C11 C10 H10 119.7 . .
C9 C10 H10 119.7 . .
C10 C11 C12 119.7(2) . .
C10 C11 H11 120.2 . .
C12 C11 H11 120.2 . .
C11 C12 C13 120.2(2) . .
C11 C12 H12 119.9 . .
C13 C12 H12 119.9 . .
C8 C13 C12 120.4(2) . .
C8 C13 H13 119.8 . .
C12 C13 H13 119.8 . .
C15 C14 C19 118.3(2) . .
C15 C14 P2 122.43(17) . .
C19 C14 P2 119.21(17) . .
C16 C15 C14 120.8(2) . .
C16 C15 H15 119.6 . .
C14 C15 H15 119.6 . .
C15 C16 C17 120.3(2) . .
C15 C16 H16 119.9 . .
C17 C16 H16 119.9 . .
C16 C17 C18 119.9(2) . .
C16 C17 H17 120.1 . .
C18 C17 H17 120.1 . .
C19 C18 C17 119.4(2) . .
C19 C18 H18 120.3 . .
C17 C18 H18 120.3 . .
C18 C19 C14 121.3(2) . .
C18 C19 H19 119.3 . .
C14 C19 H19 119.3 . .
C25 C20 C21 119.2(2) . .
C25 C20 P2 122.87(18) . .
C21 C20 P2 117.50(18) . .
C22 C21 C20 120.6(2) . .
C22 C21 H21 119.7 . .
C20 C21 H21 119.7 . .
C23 C22 C21 119.8(2) . .
C23 C22 H22 120.1 . .
C21 C22 H22 120.1 . .
C22 C23 C24 120.2(2) . .
C22 C23 H23 119.9 . .
C24 C23 H23 119.9 . .
C23 C24 C25 120.2(3) . .
C23 C24 H24 119.9 . .
C25 C24 H24 119.9 . .
C20 C25 C24 120.0(2) . .
C20 C25 H25 120.0 . .
C24 C25 H25 120.0 . .
C27 C26 C31 119.3(2) . .
C27 C26 N1 121.5(2) . .
C31 C26 N1 119.1(2) . .
C28 C27 C26 119.0(2) . .
C28 C27 C32 117.8(2) . .
C26 C27 C32 123.2(2) . .
C29 C28 C27 122.3(2) . .
C29 C28 H28 118.8 . .
C27 C28 H28 118.8 . .
C30 C29 C28 117.9(2) . .
C30 C29 C33 120.5(2) . .
C28 C29 C33 121.7(2) . .
C29 C30 C31 122.2(2) . .
C29 C30 H30 118.9 . .
C31 C30 H30 118.9 . .
C30 C31 C26 119.2(2) . .
C30 C31 C34 118.4(2) . .
C26 C31 C34 122.4(2) . .
C27 C32 H32A 109.5 . .
C27 C32 H32B 109.5 . .
H32A C32 H32B 109.5 . .
C27 C32 H32C 109.5 . .
H32A C32 H32C 109.5 . .
H32B C32 H32C 109.5 . .
C29 C33 H33A 109.5 . .
C29 C33 H33B 109.5 . .
H33A C33 H33B 109.5 . .
C29 C33 H33C 109.5 . .
H33A C33 H33C 109.5 . .
H33B C33 H33C 109.5 . .
C31 C34 H34A 109.5 . .
C31 C34 H34B 109.5 . .
H34A C34 H34B 109.5 . .
C31 C34 H34C 109.5 . .
H34A C34 H34C 109.5 . .
H34B C34 H34C 109.5 . .
C40 C35 C36 118.5(2) . .
C40 C35 N2 122.7(2) . .
C36 C35 N2 118.7(2) . .
C37 C36 C35 120.1(2) . .
C37 C36 C41 118.1(2) . .
C35 C36 C41 121.8(2) . .
C38 C37 C36 122.0(2) . .
C38 C37 H37 119.0 . .
C36 C37 H37 119.0 . .
C37 C38 C39 117.4(2) . .
C37 C38 C42 121.4(2) . .
C39 C38 C42 121.1(2) . .
C38 C39 C40 122.8(2) . .
C38 C39 H39 118.6 . .
C40 C39 H39 118.6 . .
C39 C40 C35 119.1(2) . .
C39 C40 C43 117.8(2) . .
C35 C40 C43 123.1(2) . .
C36 C41 H41A 109.5 . .
C36 C41 H41B 109.5 . .
H41A C41 H41B 109.5 . .
C36 C41 H41C 109.5 . .
H41A C41 H41C 109.5 . .
H41B C41 H41C 109.5 . .
C38 C42 H42A 109.5 . .
C38 C42 H42B 109.5 . .
H42A C42 H42B 109.5 . .
C38 C42 H42C 109.5 . .
H42A C42 H42C 109.5 . .
H42B C42 H42C 109.5 . .
C40 C43 H43A 109.5 . .
C40 C43 H43B 109.5 . .
H43A C43 H43B 109.5 . .
C40 C43 H43C 109.5 . .
H43A C43 H43C 109.5 . .
H43B C43 H43C 109.5 . .
P4 C44 P3 129.11(13) . .
P4 C44 Dy1 89.48(9) . .
P3 C44 Dy1 88.48(9) . .
P4 C44 H44 113.6 . .
P3 C44 H44 113.6 . .
Dy1 C44 H44 113.6 . .
C50 C45 C46 119.1(2) . .
C50 C45 P3 122.20(19) . .
C46 C45 P3 118.52(17) . .
C47 C46 C45 121.2(2) . .
C47 C46 H46 119.4 . .
C45 C46 H46 119.4 . .
C46 C47 C48 119.5(2) . .
C46 C47 H47 120.3 . .
C48 C47 H47 120.3 . .
C49 C48 C47 120.1(2) . .
C49 C48 H48 120.0 . .
C47 C48 H48 120.0 . .
C48 C49 C50 120.6(2) . .
C48 C49 H49 119.7 . .
C50 C49 H49 119.7 . .
C45 C50 C49 119.5(2) . .
C45 C50 H50 120.2 . .
C49 C50 H50 120.2 . .
C56 C51 C52 119.0(2) . .
C56 C51 P3 122.76(17) . .
C52 C51 P3 118.22(17) . .
C53 C52 C51 120.1(2) . .
C53 C52 H52 119.9 . .
C51 C52 H52 119.9 . .
C54 C53 C52 120.2(2) . .
C54 C53 H53 119.9 . .
C52 C53 H53 119.9 . .
C55 C54 C53 120.1(2) . .
C55 C54 H54 119.9 . .
C53 C54 H54 119.9 . .
C54 C55 C56 119.7(2) . .
C54 C55 H55 120.2 . .
C56 C55 H55 120.2 . .
C51 C56 C55 120.9(2) . .
C51 C56 H56 119.5 . .
C55 C56 H56 119.5 . .
C58 C57 C62 119.5(2) . .
C58 C57 P4 122.57(18) . .
C62 C57 P4 117.75(17) . .
C59 C58 C57 119.7(2) . .
C59 C58 H58 120.2 . .
C57 C58 H58 120.2 . .
C60 C59 C58 120.4(2) . .
C60 C59 H59 119.8 . .
C58 C59 H59 119.8 . .
C61 C60 C59 120.2(2) . .
C61 C60 H60 119.9 . .
C59 C60 H60 119.9 . .
C62 C61 C60 119.7(2) . .
C62 C61 H61 120.2 . .
C60 C61 H61 120.2 . .
C61 C62 C57 120.4(2) . .
C61 C62 H62 119.8 . .
C57 C62 H62 119.8 . .
C68 C63 C64 119.2(2) . .
C68 C63 P4 116.92(17) . .
C64 C63 P4 123.84(17) . .
C65 C64 C63 120.3(2) . .
C65 C64 H64 119.8 . .
C63 C64 H64 119.8 . .
C66 C65 C64 120.0(2) . .
C66 C65 H65 120.0 . .
C64 C65 H65 120.0 . .
C65 C66 C67 120.1(2) . .
C65 C66 H66 119.9 . .
C67 C66 H66 119.9 . .
C68 C67 C66 120.0(2) . .
C68 C67 H67 120.0 . .
C66 C67 H67 120.0 . .
C67 C68 C63 120.3(2) . .
C67 C68 H68 119.8 . .
C63 C68 H68 119.8 . .
C74 C69 C70 118.4(2) . .
C74 C69 N3 121.9(2) . .
C70 C69 N3 119.6(2) . .
C71 C70 C69 119.7(2) . .
C71 C70 C75 118.5(2) . .
C69 C70 C75 121.8(2) . .
C70 C71 C72 122.3(2) . .
C70 C71 H71 118.9 . .
C72 C71 H71 118.9 . .
C73 C72 C71 117.4(2) . .
C73 C72 C76 121.2(3) . .
C71 C72 C76 121.3(3) . .
C72 C73 C74 122.5(2) . .
C72 C73 H73 118.7 . .
C74 C73 H73 118.7 . .
C73 C74 C69 119.4(2) . .
C73 C74 C77 117.4(2) . .
C69 C74 C77 123.0(2) . .
C70 C75 H75A 109.5 . .
C70 C75 H75B 109.5 . .
H75A C75 H75B 109.5 . .
C70 C75 H75C 109.5 . .
H75A C75 H75C 109.5 . .
H75B C75 H75C 109.5 . .
C72 C76 H76A 109.5 . .
C72 C76 H76B 109.5 . .
H76A C76 H76B 109.5 . .
C72 C76 H76C 109.5 . .
H76A C76 H76C 109.5 . .
H76B C76 H76C 109.5 . .
C74 C77 H77A 109.5 . .
C74 C77 H77B 109.5 . .
H77A C77 H77B 109.5 . .
C74 C77 H77C 109.5 . .
H77A C77 H77C 109.5 . .
H77B C77 H77C 109.5 . .
C79 C78 C83 119.1(2) . .
C79 C78 N4 121.1(2) . .
C83 C78 N4 119.70(19) . .
C80 C79 C78 119.0(2) . .
C80 C79 C84 117.5(2) . .
C78 C79 C84 123.4(2) . .
C81 C80 C79 122.3(2) . .
C81 C80 H80 118.9 . .
C79 C80 H80 118.9 . .
C80 C81 C82 118.0(2) . .
C80 C81 C85 120.5(2) . .
C82 C81 C85 121.5(2) . .
C83 C82 C81 121.9(2) . .
C83 C82 H82 119.1 . .
C81 C82 H82 119.1 . .
C82 C83 C78 119.6(2) . .
C82 C83 C86 118.6(2) . .
C78 C83 C86 121.8(2) . .
C79 C84 H84A 109.5 . .
C79 C84 H84B 109.5 . .
H84A C84 H84B 109.5 . .
C79 C84 H84C 109.5 . .
H84A C84 H84C 109.5 . .
H84B C84 H84C 109.5 . .
C81 C85 H85A 109.5 . .
C81 C85 H85B 109.5 . .
H85A C85 H85B 109.5 . .
C81 C85 H85C 109.5 . .
H85A C85 H85C 109.5 . .
H85B C85 H85C 109.5 . .
C83 C86 H86A 109.5 . .
C83 C86 H86B 109.5 . .
H86A C86 H86B 109.5 . .
C83 C86 H86C 109.5 . .
H86A C86 H86C 109.5 . .
H86B C86 H86C 109.5 . .
N5 P5 C87 122.06(12) . .
N5 P5 C88 106.75(11) . .
C87 P5 C88 110.19(11) . .
N5 P5 C94 110.31(11) . .
C87 P5 C94 106.03(11) . .
C88 P5 C94 99.13(11) . .
N6 P6 C87 119.48(11) . .
N6 P6 C109 107.32(11) . .
C87 P6 C109 111.65(11) . .
N6 P6 C115 110.16(11) . .
C87 P6 C115 106.60(11) . .
C109 P6 C115 99.87(11) . .
C100 N5 P5 124.55(16) . .
C121 N6 P6 125.84(16) . .
P5 C87 P6 133.89(15) . .
P5 C87 H87 113.1 . .
P6 C87 H87 113.1 . .
C89 C88 C93 119.8(2) . .
C89 C88 P5 121.7(2) . .
C93 C88 P5 118.48(19) . .
C90 C89 C88 120.0(3) . .
C90 C89 H89 120.0 . .
C88 C89 H89 120.0 . .
C91 C90 C89 120.1(3) . .
C91 C90 H90 119.9 . .
C89 C90 H90 119.9 . .
C90 C91 C92 120.6(3) . .
C90 C91 H91 119.7 . .
C92 C91 H91 119.7 . .
C91 C92 C93 119.5(3) . .
C91 C92 H92 120.3 . .
C93 C92 H92 120.3 . .
C88 C93 C92 119.9(3) . .
C88 C93 H93 120.0 . .
C92 C93 H93 120.0 . .
C95 C94 C96 119.0(2) . .
C95 C94 P5 122.47(18) . .
C96 C94 P5 118.41(19) . .
C94 C95 C99 120.2(2) . .
C94 C95 H95 119.9 . .
C99 C95 H95 119.9 . .
C97 C96 C94 120.6(3) . .
C97 C96 H96 119.7 . .
C94 C96 H96 119.7 . .
C98 C97 C96 120.1(3) . .
C98 C97 H97 120.0 . .
C96 C97 H97 120.0 . .
C99 C98 C97 119.9(3) . .
C99 C98 H98 120.1 . .
C97 C98 H98 120.1 . .
C98 C99 C95 120.2(3) . .
C98 C99 H99 119.9 . .
C95 C99 H99 119.9 . .
N5 C100 C105 124.3(2) . .
N5 C100 C101 118.9(2) . .
C105 C100 C101 116.6(2) . .
C102 C101 C100 121.2(2) . .
C102 C101 C106 118.2(2) . .
C100 C101 C106 120.5(2) . .
C101 C102 C103 122.0(2) . .
C101 C102 H102 119.0 . .
C103 C102 H102 119.0 . .
C102 C103 C104 117.1(2) . .
C102 C103 C107 120.8(2) . .
C104 C103 C107 122.0(2) . .
C103 C104 C105 122.7(2) . .
C103 C104 H104 118.6 . .
C105 C104 H104 118.6 . .
C104 C105 C100 120.1(2) . .
C104 C105 C108 118.4(2) . .
C100 C105 C108 121.4(2) . .
C101 C106 H10A 109.5 . .
C101 C106 H10B 109.5 . .
H10A C106 H10B 109.5 . .
C101 C106 H10C 109.5 . .
H10A C106 H10C 109.5 . .
H10B C106 H10C 109.5 . .
C103 C107 H10D 109.5 . .
C103 C107 H10E 109.5 . .
H10D C107 H10E 109.5 . .
C103 C107 H10F 109.5 . .
H10D C107 H10F 109.5 . .
H10E C107 H10F 109.5 . .
C105 C108 H10G 109.5 . .
C105 C108 H10H 109.5 . .
H10G C108 H10H 109.5 . .
C105 C108 H10I 109.5 . .
H10G C108 H10I 109.5 . .
H10H C108 H10I 109.5 . .
C110 C109 C114 119.1(2) . .
C110 C109 P6 119.5(2) . .
C114 C109 P6 121.3(2) . .
C109 C110 C111 120.4(3) . .
C109 C110 H110 119.8 . .
C111 C110 H110 119.8 . .
C112 C111 C110 120.4(3) . .
C112 C111 H111 119.8 . .
C110 C111 H111 119.8 . .
C111 C112 C113 119.5(3) . .
C111 C112 H112 120.3 . .
C113 C112 H112 120.3 . .
C112 C113 C114 120.5(3) . .
C112 C113 H113 119.7 . .
C114 C113 H113 119.7 . .
C113 C114 C109 120.0(3) . .
C113 C114 H114 120.0 . .
C109 C114 H114 120.0 . .
C116 C115 C120 118.8(2) . .
C116 C115 P6 120.70(18) . .
C120 C115 P6 120.43(18) . .
C115 C116 C117 121.1(2) . .
C115 C116 H116 119.5 . .
C117 C116 H116 119.5 . .
C118 C117 C116 119.6(2) . .
C118 C117 H117 120.2 . .
C116 C117 H117 120.2 . .
C117 C118 C119 119.7(2) . .
C117 C118 H118 120.1 . .
C119 C118 H118 120.1 . .
C120 C119 C118 120.8(2) . .
C120 C119 H119 119.6 . .
C118 C119 H119 119.6 . .
C119 C120 C115 119.9(2) . .
C119 C120 H120 120.0 . .
C115 C120 H120 120.0 . .
N6 C121 C122 119.3(2) . .
N6 C121 C126 124.1(2) . .
C122 C121 C126 116.5(2) . .
C123 C122 C121 121.2(2) . .
C123 C122 C127 120.2(2) . .
C121 C122 C127 118.6(2) . .
C124 C123 C122 122.3(3) . .
C124 C123 H123 118.8 . .
C122 C123 H123 118.8 . .
C125 C124 C123 116.6(2) . .
C125 C124 C128 121.5(2) . .
C123 C124 C128 121.9(3) . .
C124 C125 C126 123.2(2) . .
C124 C125 H125 118.4 . .
C126 C125 H125 118.4 . .
C125 C126 C121 120.1(2) . .
C125 C126 C129 119.1(2) . .
C121 C126 C129 120.8(2) . .
C122 C127 H12A 109.5 . .
C122 C127 H12B 109.5 . .
H12A C127 H12B 109.5 . .
C122 C127 H12C 109.5 . .
H12A C127 H12C 109.5 . .
H12B C127 H12C 109.5 . .
C124 C128 H12D 109.5 . .
C124 C128 H12E 109.5 . .
H12D C128 H12E 109.5 . .
C124 C128 H12F 109.5 . .
H12D C128 H12F 109.5 . .
H12E C128 H12F 109.5 . .
C126 C129 H12G 109.5 . .
C126 C129 H12H 109.5 . .
H12G C129 H12H 109.5 . .
C126 C129 H12I 109.5 . .
H12G C129 H12I 109.5 . .
H12H C129 H12I 109.5 . .
C131 C130 H13A 109.5 . .
C131 C130 H13B 109.5 . .
H13A C130 H13B 109.5 . .
C131 C130 H13C 109.5 . .
H13A C130 H13C 109.5 . .
H13B C130 H13C 109.5 . .
C136 C131 C132 117.3(3) . .
C136 C131 C130 120.5(3) . .
C132 C131 C130 122.2(3) . .
C133 C132 C131 121.0(3) . .
C133 C132 H132 119.5 . .
C131 C132 H132 119.5 . .
C134 C133 C132 120.4(3) . .
C134 C133 H133 119.8 . .
C132 C133 H133 119.8 . .
C133 C134 C135 119.1(4) . .
C133 C134 H134 120.5 . .
C135 C134 H134 120.5 . .
C136 C135 C134 120.8(3) . .
C136 C135 H135 119.6 . .
C134 C135 H135 119.6 . .
C135 C136 C131 121.4(3) . .
C135 C136 H136 119.3 . .
C131 C136 H136 119.3 . .
C138 C137 H13D 109.5 . .
C138 C137 H13E 109.5 . .
H13D C137 H13E 109.5 . .
C138 C137 H13F 109.5 . .
H13D C137 H13F 109.5 . .
H13E C137 H13F 109.5 . .
C139 C138 C143 117.9(3) . .
C139 C138 C137 121.0(3) . .
C143 C138 C137 121.0(3) . .
C138 C139 C140 120.8(3) . .
C138 C139 H139 119.6 . .
C140 C139 H139 119.6 . .
C141 C140 C139 120.0(3) . .
C141 C140 H140 120.0 . .
C139 C140 H140 120.0 . .
C140 C141 C142 119.9(3) . .
C140 C141 H141 120.0 . .
C142 C141 H141 120.0 . .
C143 C142 C141 119.6(3) . .
C143 C142 H142 120.2 . .
C141 C142 H142 120.2 . .
C142 C143 C138 121.7(3) . .
C142 C143 H143 119.1 . .
C138 C143 H143 119.1 . .
C145 C144 H14A 109.5 . .
C145 C144 H14B 109.5 . .
H14A C144 H14B 109.5 . .
C145 C144 H14C 109.5 . .
H14A C144 H14C 109.5 . .
H14B C144 H14C 109.5 . .
C146 C145 C150 118.3(3) . .
C146 C145 C144 120.9(3) . .
C150 C145 C144 120.8(3) . .
C147 C146 C145 120.8(3) . .
C147 C146 H146 119.6 . .
C145 C146 H146 119.6 . .
C146 C147 C148 120.4(3) . .
C146 C147 H147 119.8 . .
C148 C147 H147 119.8 . .
C149 C148 C147 119.3(3) . .
C149 C148 H148 120.4 . .
C147 C148 H148 120.4 . .
C148 C149 C150 120.6(3) . .
C148 C149 H149 119.7 . .
C150 C149 H149 119.7 . .
C149 C150 C145 120.7(3) . .
C149 C150 H150 119.6 . .
C145 C150 H150 119.6 . .
C152 C151 H15A 109.5 . .
C152 C151 H15B 109.5 . .
H15A C151 H15B 109.5 . .
C152 C151 H15C 109.5 . .
H15A C151 H15C 109.5 . .
H15B C151 H15C 109.5 . .
C153 C152 C157 118.6(3) . .
C153 C152 C151 120.6(3) . .
C157 C152 C151 120.8(3) . .
C154 C153 C152 120.7(3) . .
C154 C153 H153 119.6 . .
C152 C153 H153 119.6 . .
C153 C154 C155 119.8(3) . .
C153 C154 H154 120.1 . .
C155 C154 H154 120.1 . .
C156 C155 C154 118.7(4) . .
C156 C155 H155 120.7 . .
C154 C155 H155 120.7 . .
C157 C156 C155 121.0(3) . .
C157 C156 H156 119.5 . .
C155 C156 H156 119.5 . .
C156 C157 C152 121.2(3) . .
C156 C157 H157 119.4 . .
C152 C157 H157 119.4 . .

loop_
_geom_bond_atom_site_label_1
_geom_bond_atom_site_label_2
_geom_bond_distance
_geom_bond_site_symmetry_2
Dy1 N2 2.3445(18) .
Dy1 N3 2.3584(17) .
Dy1 N1 2.3849(19) .
Dy1 N4 2.3866(19) .
Dy1 C1 2.676(2) .
Dy1 C44 2.679(2) .
P1 N1 1.633(2) .
P1 C1 1.735(2) .
P1 C2 1.806(2) .
P1 C8 1.827(2) .
P2 N2 1.631(2) .
P2 C1 1.752(2) .
P2 C14 1.819(2) .
P2 C20 1.821(2) .
P3 N3 1.6365(19) .
P3 C44 1.746(2) .
P3 C51 1.817(2) .
P3 C45 1.822(2) .
P4 N4 1.627(2) .
P4 C44 1.733(2) .
P4 C57 1.822(2) .
P4 C63 1.824(2) .
N1 C26 1.446(3) .
N2 C35 1.441(3) .
N3 C69 1.443(3) .
N4 C78 1.448(3) .
C1 H1 1.0000 .
C2 C7 1.392(3) .
C2 C3 1.397(3) .
C3 C4 1.385(3) .
C3 H3 0.9500 .
C4 C5 1.384(4) .
C4 H4 0.9500 .
C5 C6 1.382(4) .
C5 H5 0.9500 .
C6 C7 1.388(3) .
C6 H6 0.9500 .
C7 H7 0.9500 .
C8 C13 1.390(3) .
C8 C9 1.392(3) .
C9 C10 1.389(3) .
C9 H9 0.9500 .
C10 C11 1.378(4) .
C10 H10 0.9500 .
C11 C12 1.384(4) .
C11 H11 0.9500 .
C12 C13 1.392(4) .
C12 H12 0.9500 .
C13 H13 0.9500 .
C14 C15 1.395(3) .
C14 C19 1.396(3) .
C15 C16 1.380(3) .
C15 H15 0.9500 .
C16 C17 1.389(4) .
C16 H16 0.9500 .
C17 C18 1.391(4) .
C17 H17 0.9500 .
C18 C19 1.385(3) .
C18 H18 0.9500 .
C19 H19 0.9500 .
C20 C25 1.386(4) .
C20 C21 1.400(3) .
C21 C22 1.383(3) .
C21 H21 0.9500 .
C22 C23 1.383(4) .
C22 H22 0.9500 .
C23 C24 1.383(4) .
C23 H23 0.9500 .
C24 C25 1.393(4) .
C24 H24 0.9500 .
C25 H25 0.9500 .
C26 C27 1.402(3) .
C26 C31 1.411(3) .
C27 C28 1.402(3) .
C27 C32 1.503(3) .
C28 C29 1.383(4) .
C28 H28 0.9500 .
C29 C30 1.383(4) .
C29 C33 1.511(3) .
C30 C31 1.395(3) .
C30 H30 0.9500 .
C31 C34 1.499(3) .
C32 H32A 0.9800 .
C32 H32B 0.9800 .
C32 H32C 0.9800 .
C33 H33A 0.9800 .
C33 H33B 0.9800 .
C33 H33C 0.9800 .
C34 H34A 0.9800 .
C34 H34B 0.9800 .
C34 H34C 0.9800 .
C35 C40 1.410(3) .
C35 C36 1.413(3) .
C36 C37 1.395(3) .
C36 C41 1.502(3) .
C37 C38 1.382(4) .
C37 H37 0.9500 .
C38 C39 1.392(4) .
C38 C42 1.510(4) .
C39 C40 1.394(4) .
C39 H39 0.9500 .
C40 C43 1.504(3) .
C41 H41A 0.9800 .
C41 H41B 0.9800 .
C41 H41C 0.9800 .
C42 H42A 0.9800 .
C42 H42B 0.9800 .
C42 H42C 0.9800 .
C43 H43A 0.9800 .
C43 H43B 0.9800 .
C43 H43C 0.9800 .
C44 H44 1.0000 .
C45 C50 1.393(3) .
C45 C46 1.395(3) .
C46 C47 1.384(3) .
C46 H46 0.9500 .
C47 C48 1.385(4) .
C47 H47 0.9500 .
C48 C49 1.383(4) .
C48 H48 0.9500 .
C49 C50 1.398(4) .
C49 H49 0.9500 .
C50 H50 0.9500 .
C51 C56 1.387(3) .
C51 C52 1.402(3) .
C52 C53 1.388(3) .
C52 H52 0.9500 .
C53 C54 1.388(4) .
C53 H53 0.9500 .
C54 C55 1.387(4) .
C54 H54 0.9500 .
C55 C56 1.390(3) .
C55 H55 0.9500 .
C56 H56 0.9500 .
C57 C58 1.390(3) .
C57 C62 1.399(3) .
C58 C59 1.388(3) .
C58 H58 0.9500 .
C59 C60 1.386(4) .
C59 H59 0.9500 .
C60 C61 1.385(4) .
C60 H60 0.9500 .
C61 C62 1.384(3) .
C61 H61 0.9500 .
C62 H62 0.9500 .
C63 C68 1.398(3) .
C63 C64 1.401(3) .
C64 C65 1.387(3) .
C64 H64 0.9500 .
C65 C66 1.385(3) .
C65 H65 0.9500 .
C66 C67 1.396(4) .
C66 H66 0.9500 .
C67 C68 1.383(3) .
C67 H67 0.9500 .
C68 H68 0.9500 .
C69 C74 1.410(3) .
C69 C70 1.412(3) .
C70 C71 1.390(4) .
C70 C75 1.499(3) .
C71 C72 1.394(4) .
C71 H71 0.9500 .
C72 C73 1.380(4) .
C72 C76 1.510(4) .
C73 C74 1.398(4) .
C73 H73 0.9500 .
C74 C77 1.503(4) .
C75 H75A 0.9800 .
C75 H75B 0.9800 .
C75 H75C 0.9800 .
C76 H76A 0.9800 .
C76 H76B 0.9800 .
C76 H76C 0.9800 .
C77 H77A 0.9800 .
C77 H77B 0.9800 .
C77 H77C 0.9800 .
C78 C79 1.408(3) .
C78 C83 1.411(3) .
C79 C80 1.397(3) .
C79 C84 1.512(3) .
C80 C81 1.384(4) .
C80 H80 0.9500 .
C81 C82 1.392(4) .
C81 C85 1.513(3) .
C82 C83 1.388(3) .
C82 H82 0.9500 .
C83 C86 1.504(3) .
C84 H84A 0.9800 .
C84 H84B 0.9800 .
C84 H84C 0.9800 .
C85 H85A 0.9800 .
C85 H85B 0.9800 .
C85 H85C 0.9800 .
C86 H86A 0.9800 .
C86 H86B 0.9800 .
C86 H86C 0.9800 .
P5 N5 1.597(2) .
P5 C87 1.707(2) .
P5 C88 1.817(3) .
P5 C94 1.844(2) .
P6 N6 1.586(2) .
P6 C87 1.711(2) .
P6 C109 1.828(3) .
P6 C115 1.837(3) .
N5 C100 1.388(3) .
N6 C121 1.388(3) .
C87 H87 0.9500 .
C88 C89 1.392(4) .
C88 C93 1.393(4) .
C89 C90 1.388(4) .
C89 H89 0.9500 .
C90 C91 1.375(4) .
C90 H90 0.9500 .
C91 C92 1.390(4) .
C91 H91 0.9500 .
C92 C93 1.396(4) .
C92 H92 0.9500 .
C93 H93 0.9500 .
C94 C95 1.392(4) .
C94 C96 1.395(4) .
C95 C99 1.396(4) .
C95 H95 0.9500 .
C96 C97 1.388(4) .
C96 H96 0.9500 .
C97 C98 1.387(5) .
C97 H97 0.9500 .
C98 C99 1.384(4) .
C98 H98 0.9500 .
C99 H99 0.9500 .
C100 C105 1.421(3) .
C100 C101 1.423(3) .
C101 C102 1.388(4) .
C101 C106 1.501(3) .
C102 C103 1.390(4) .
C102 H102 0.9500 .
C103 C104 1.393(4) .
C103 C107 1.506(4) .
C104 C105 1.396(4) .
C104 H104 0.9500 .
C105 C108 1.509(3) .
C106 H10A 0.9800 .
C106 H10B 0.9800 .
C106 H10C 0.9800 .
C107 H10D 0.9800 .
C107 H10E 0.9800 .
C107 H10F 0.9800 .
C108 H10G 0.9800 .
C108 H10H 0.9800 .
C108 H10I 0.9800 .
C109 C110 1.388(4) .
C109 C114 1.400(4) .
C110 C111 1.393(4) .
C110 H110 0.9500 .
C111 C112 1.385(5) .
C111 H111 0.9500 .
C112 C113 1.386(5) .
C112 H112 0.9500 .
C113 C114 1.393(4) .
C113 H113 0.9500 .
C114 H114 0.9500 .
C115 C116 1.387(4) .
C115 C120 1.397(3) .
C116 C117 1.389(4) .
C116 H116 0.9500 .
C117 C118 1.379(4) .
C117 H117 0.9500 .
C118 C119 1.389(4) .
C118 H118 0.9500 .
C119 C120 1.379(4) .
C119 H119 0.9500 .
C120 H120 0.9500 .
C121 C122 1.416(4) .
C121 C126 1.419(3) .
C122 C123 1.390(4) .
C122 C127 1.497(4) .
C123 C124 1.389(4) .
C123 H123 0.9500 .
C124 C125 1.384(4) .
C124 C128 1.512(4) .
C125 C126 1.396(4) .
C125 H125 0.9500 .
C126 C129 1.501(4) .
C127 H12A 0.9800 .
C127 H12B 0.9800 .
C127 H12C 0.9800 .
C128 H12D 0.9800 .
C128 H12E 0.9800 .
C128 H12F 0.9800 .
C129 H12G 0.9800 .
C129 H12H 0.9800 .
C129 H12I 0.9800 .
C130 C131 1.501(6) .
C130 H13A 0.9800 .
C130 H13B 0.9800 .
C130 H13C 0.9800 .
C131 C136 1.388(5) .
C131 C132 1.396(5) .
C132 C133 1.388(6) .
C132 H132 0.9500 .
C133 C134 1.371(6) .
C133 H133 0.9500 .
C134 C135 1.382(5) .
C134 H134 0.9500 .
C135 C136 1.370(5) .
C135 H135 0.9500 .
C136 H136 0.9500 .
C137 C138 1.496(4) .
C137 H13D 0.9800 .
C137 H13E 0.9800 .
C137 H13F 0.9800 .
C138 C139 1.387(4) .
C138 C143 1.401(4) .
C139 C140 1.388(5) .
C139 H139 0.9500 .
C140 C141 1.384(5) .
C140 H140 0.9500 .
C141 C142 1.388(5) .
C141 H141 0.9500 .
C142 C143 1.368(5) .
C142 H142 0.9500 .
C143 H143 0.9500 .
C144 C145 1.507(4) .
C144 H14A 0.9800 .
C144 H14B 0.9800 .
C144 H14C 0.9800 .
C145 C146 1.392(4) .
C145 C150 1.395(4) .
C146 C147 1.381(4) .
C146 H146 0.9500 .
C147 C148 1.388(4) .
C147 H147 0.9500 .
C148 C149 1.378(5) .
C148 H148 0.9500 .
C149 C150 1.382(4) .
C149 H149 0.9500 .
C150 H150 0.9500 .
C151 C152 1.504(5) .
C151 H15A 0.9800 .
C151 H15B 0.9800 .
C151 H15C 0.9800 .
C152 C153 1.382(5) .
C152 C157 1.382(4) .
C153 C154 1.381(5) .
C153 H153 0.9500 .
C154 C155 1.404(6) .
C154 H154 0.9500 .
C155 C156 1.371(6) .
C155 H155 0.9500 .
C156 C157 1.365(5) .
C156 H156 0.9500 .
C157 H157 0.9500 .

loop_
_geom_torsion_atom_site_label_1
_geom_torsion_atom_site_label_2
_geom_torsion_atom_site_label_3
_geom_torsion_atom_site_label_4
_geom_torsion
_geom_torsion_site_symmetry_1
_geom_torsion_site_symmetry_2
_geom_torsion_site_symmetry_3
_geom_torsion_site_symmetry_4
C1 P1 N1 C26 -175.65(17) . . . .
C2 P1 N1 C26 -50.5(2) . . . .
C8 P1 N1 C26 67.4(2) . . . .
C1 P1 N1 Dy1 10.97(11) . . . .
C2 P1 N1 Dy1 136.12(9) . . . .
C8 P1 N1 Dy1 -105.94(10) . . . .
N2 Dy1 N1 C26 130.88(19) . . . .
N3 Dy1 N1 C26 -97.08(19) . . . .
N4 Dy1 N1 C26 11.94(19) . . . .
C1 Dy1 N1 C26 179.8(2) . . . .
C44 Dy1 N1 C26 -11.0(3) . . . .
N2 Dy1 N1 P1 -56.65(10) . . . .
N3 Dy1 N1 P1 75.39(10) . . . .
N4 Dy1 N1 P1 -175.59(9) . . . .
C1 Dy1 N1 P1 -7.73(8) . . . .
C44 Dy1 N1 P1 161.46(11) . . . .
C1 P2 N2 C35 -162.24(17) . . . .
C14 P2 N2 C35 72.05(19) . . . .
C20 P2 N2 C35 -43.2(2) . . . .
C1 P2 N2 Dy1 7.00(11) . . . .
C14 P2 N2 Dy1 -118.70(10) . . . .
C20 P2 N2 Dy1 126.05(9) . . . .
N3 Dy1 N2 C35 79.3(2) . . . .
N1 Dy1 N2 C35 -148.48(18) . . . .
N4 Dy1 N2 C35 -45.8(2) . . . .
C1 Dy1 N2 C35 163.0(2) . . . .
C44 Dy1 N2 C35 16.11(19) . . . .
N3 Dy1 N2 P2 -88.68(10) . . . .
N1 Dy1 N2 P2 43.58(10) . . . .
N4 Dy1 N2 P2 146.31(8) . . . .
C1 Dy1 N2 P2 -4.98(8) . . . .
C44 Dy1 N2 P2 -151.83(9) . . . .
C44 P3 N3 C69 -172.09(17) . . . .
C51 P3 N3 C69 -54.2(2) . . . .
C45 P3 N3 C69 63.3(2) . . . .
C44 P3 N3 Dy1 4.24(11) . . . .
C51 P3 N3 Dy1 122.10(9) . . . .
C45 P3 N3 Dy1 -120.37(9) . . . .
N2 Dy1 N3 C69 90.5(2) . . . .
N1 Dy1 N3 C69 -35.9(2) . . . .
N4 Dy1 N3 C69 -138.8(2) . . . .
C1 Dy1 N3 C69 26.9(2) . . . .
C44 Dy1 N3 C69 172.6(2) . . . .
N2 Dy1 N3 P3 -85.05(10) . . . .
N1 Dy1 N3 P3 148.52(8) . . . .
N4 Dy1 N3 P3 45.69(10) . . . .
C1 Dy1 N3 P3 -148.63(9) . . . .
C44 Dy1 N3 P3 -2.98(8) . . . .
C44 P4 N4 C78 -179.17(17) . . . .
C57 P4 N4 C78 62.78(19) . . . .
C63 P4 N4 C78 -52.69(19) . . . .
C44 P4 N4 Dy1 10.47(11) . . . .
C57 P4 N4 Dy1 -107.58(10) . . . .
C63 P4 N4 Dy1 136.95(9) . . . .
N2 Dy1 N4 C78 -94.4(2) . . . .
N3 Dy1 N4 C78 134.62(19) . . . .
N1 Dy1 N4 C78 14.9(2) . . . .
C1 Dy1 N4 C78 -10.8(3) . . . .
C44 Dy1 N4 C78 -176.0(2) . . . .
N2 Dy1 N4 P4 74.23(10) . . . .
N3 Dy1 N4 P4 -56.77(10) . . . .
N1 Dy1 N4 P4 -176.53(9) . . . .
C1 Dy1 N4 P4 157.84(11) . . . .
C44 Dy1 N4 P4 -7.39(7) . . . .
N1 P1 C1 P2 78.10(18) . . . .
C2 P1 C1 P2 -48.7(2) . . . .
C8 P1 C1 P2 -159.47(16) . . . .
N1 P1 C1 Dy1 -9.52(9) . . . .
C2 P1 C1 Dy1 -136.36(9) . . . .
C8 P1 C1 Dy1 112.91(9) . . . .
N2 P2 C1 P1 -93.93(17) . . . .
C14 P2 C1 P1 30.8(2) . . . .
C20 P2 C1 P1 143.73(16) . . . .
N2 P2 C1 Dy1 -5.95(9) . . . .
C14 P2 C1 Dy1 118.82(10) . . . .
C20 P2 C1 Dy1 -128.29(9) . . . .
N2 Dy1 C1 P1 132.72(10) . . . .
N3 Dy1 C1 P1 -110.36(8) . . . .
N1 Dy1 C1 P1 7.10(7) . . . .
N4 Dy1 C1 P1 36.08(19) . . . .
C44 Dy1 C1 P1 -165.41(8) . . . .
N2 Dy1 C1 P2 4.50(7) . . . .
N3 Dy1 C1 P2 121.42(8) . . . .
N1 Dy1 C1 P2 -121.13(10) . . . .
N4 Dy1 C1 P2 -92.15(16) . . . .
C44 Dy1 C1 P2 66.36(13) . . . .
N1 P1 C2 C7 29.2(2) . . . .
C1 P1 C2 C7 149.36(19) . . . .
C8 P1 C2 C7 -96.3(2) . . . .
N1 P1 C2 C3 -154.25(17) . . . .
C1 P1 C2 C3 -34.1(2) . . . .
C8 P1 C2 C3 80.25(19) . . . .
C7 C2 C3 C4 -1.9(3) . . . .
P1 C2 C3 C4 -178.57(18) . . . .
C2 C3 C4 C5 0.3(4) . . . .
C3 C4 C5 C6 1.3(4) . . . .
C4 C5 C6 C7 -1.2(4) . . . .
C5 C6 C7 C2 -0.5(4) . . . .
C3 C2 C7 C6 2.0(3) . . . .
P1 C2 C7 C6 178.46(18) . . . .
N1 P1 C8 C13 77.4(2) . . . .
C1 P1 C8 C13 -37.6(2) . . . .
C2 P1 C8 C13 -156.6(2) . . . .
N1 P1 C8 C9 -99.4(2) . . . .
C1 P1 C8 C9 145.60(19) . . . .
C2 P1 C8 C9 26.6(2) . . . .
C13 C8 C9 C10 -0.9(4) . . . .
P1 C8 C9 C10 175.89(18) . . . .
C8 C9 C10 C11 0.3(4) . . . .
C9 C10 C11 C12 0.7(4) . . . .
C10 C11 C12 C13 -1.0(4) . . . .
C9 C8 C13 C12 0.6(4) . . . .
P1 C8 C13 C12 -176.2(2) . . . .
C11 C12 C13 C8 0.3(4) . . . .
N2 P2 C14 C15 -133.2(2) . . . .
C1 P2 C14 C15 107.5(2) . . . .
C20 P2 C14 C15 -10.3(2) . . . .
N2 P2 C14 C19 50.3(2) . . . .
C1 P2 C14 C19 -68.9(2) . . . .
C20 P2 C14 C19 173.25(19) . . . .
C19 C14 C15 C16 -1.8(4) . . . .
P2 C14 C15 C16 -178.3(2) . . . .
C14 C15 C16 C17 0.4(4) . . . .
C15 C16 C17 C18 1.4(4) . . . .
C16 C17 C18 C19 -1.6(4) . . . .
C17 C18 C19 C14 0.2(4) . . . .
C15 C14 C19 C18 1.5(4) . . . .
P2 C14 C19 C18 178.15(19) . . . .
N2 P2 C20 C25 -134.35(19) . . . .
C1 P2 C20 C25 -18.8(2) . . . .
C14 P2 C20 C25 103.1(2) . . . .
N2 P2 C20 C21 53.2(2) . . . .
C1 P2 C20 C21 168.82(17) . . . .
C14 P2 C20 C21 -69.28(19) . . . .
C25 C20 C21 C22 0.6(3) . . . .
P2 C20 C21 C22 173.32(18) . . . .
C20 C21 C22 C23 -1.6(4) . . . .
C21 C22 C23 C24 1.6(4) . . . .
C22 C23 C24 C25 -0.7(4) . . . .
C21 C20 C25 C24 0.3(4) . . . .
P2 C20 C25 C24 -172.0(2) . . . .
C23 C24 C25 C20 -0.2(4) . . . .
P1 N1 C26 C27 -79.4(2) . . . .
Dy1 N1 C26 C27 91.8(3) . . . .
P1 N1 C26 C31 104.9(2) . . . .
Dy1 N1 C26 C31 -84.0(2) . . . .
C31 C26 C27 C28 -4.3(3) . . . .
N1 C26 C27 C28 180.0(2) . . . .
C31 C26 C27 C32 173.3(2) . . . .
N1 C26 C27 C32 -2.5(3) . . . .
C26 C27 C28 C29 1.7(4) . . . .
C32 C27 C28 C29 -176.0(2) . . . .
C27 C28 C29 C30 1.6(4) . . . .
C27 C28 C29 C33 -179.1(2) . . . .
C28 C29 C30 C31 -2.2(4) . . . .
C33 C29 C30 C31 178.5(2) . . . .
C29 C30 C31 C26 -0.4(4) . . . .
C29 C30 C31 C34 -178.1(2) . . . .
C27 C26 C31 C30 3.6(3) . . . .
N1 C26 C31 C30 179.5(2) . . . .
C27 C26 C31 C34 -178.7(2) . . . .
N1 C26 C31 C34 -2.8(3) . . . .
P2 N2 C35 C40 -92.9(2) . . . .
Dy1 N2 C35 C40 101.2(2) . . . .
P2 N2 C35 C36 90.8(2) . . . .
Dy1 N2 C35 C36 -75.2(3) . . . .
C40 C35 C36 C37 1.1(3) . . . .
N2 C35 C36 C37 177.7(2) . . . .
C40 C35 C36 C41 -179.7(2) . . . .
N2 C35 C36 C41 -3.1(3) . . . .
C35 C36 C37 C38 -0.1(4) . . . .
C41 C36 C37 C38 -179.3(2) . . . .
C36 C37 C38 C39 -0.7(4) . . . .
C36 C37 C38 C42 -179.9(2) . . . .
C37 C38 C39 C40 0.5(4) . . . .
C42 C38 C39 C40 179.7(2) . . . .
C38 C39 C40 C35 0.5(4) . . . .
C38 C39 C40 C43 -178.0(2) . . . .
C36 C35 C40 C39 -1.3(3) . . . .
N2 C35 C40 C39 -177.7(2) . . . .
C36 C35 C40 C43 177.1(2) . . . .
N2 C35 C40 C43 0.7(3) . . . .
N4 P4 C44 P3 78.55(18) . . . .
C57 P4 C44 P3 -158.63(16) . . . .
C63 P4 C44 P3 -48.6(2) . . . .
N4 P4 C44 Dy1 -9.07(9) . . . .
C57 P4 C44 Dy1 113.75(9) . . . .
C63 P4 C44 Dy1 -136.18(9) . . . .
N3 P3 C44 P4 -91.73(18) . . . .
C51 P3 C44 P4 146.05(16) . . . .
C45 P3 C44 P4 32.2(2) . . . .
N3 P3 C44 Dy1 -3.64(9) . . . .
C51 P3 C44 Dy1 -125.85(9) . . . .
C45 P3 C44 Dy1 120.33(9) . . . .
N2 Dy1 C44 P4 -110.53(8) . . . .
N3 Dy1 C44 P4 131.87(10) . . . .
N1 Dy1 C44 P4 32.74(19) . . . .
N4 Dy1 C44 P4 6.76(7) . . . .
C1 Dy1 C44 P4 -162.95(8) . . . .
N2 Dy1 C44 P3 120.33(8) . . . .
N3 Dy1 C44 P3 2.72(7) . . . .
N1 Dy1 C44 P3 -96.41(15) . . . .
N4 Dy1 C44 P3 -122.39(10) . . . .
C1 Dy1 C44 P3 67.90(13) . . . .
N3 P3 C45 C50 -124.9(2) . . . .
C44 P3 C45 C50 115.8(2) . . . .
C51 P3 C45 C50 -0.9(2) . . . .
N3 P3 C45 C46 60.0(2) . . . .
C44 P3 C45 C46 -59.2(2) . . . .
C51 P3 C45 C46 -175.96(19) . . . .
C50 C45 C46 C47 0.2(4) . . . .
P3 C45 C46 C47 175.48(19) . . . .
C45 C46 C47 C48 0.7(4) . . . .
C46 C47 C48 C49 -0.7(4) . . . .
C47 C48 C49 C50 -0.1(4) . . . .
C46 C45 C50 C49 -1.1(4) . . . .
P3 C45 C50 C49 -176.1(2) . . . .
C48 C49 C50 C45 1.0(4) . . . .
N3 P3 C51 C56 -131.79(19) . . . .
C44 P3 C51 C56 -15.9(2) . . . .
C45 P3 C51 C56 105.1(2) . . . .
N3 P3 C51 C52 50.4(2) . . . .
C44 P3 C51 C52 166.32(18) . . . .
C45 P3 C51 C52 -72.7(2) . . . .
C56 C51 C52 C53 2.1(3) . . . .
P3 C51 C52 C53 179.93(18) . . . .
C51 C52 C53 C54 -0.9(4) . . . .
C52 C53 C54 C55 -0.5(4) . . . .
C53 C54 C55 C56 0.8(4) . . . .
C52 C51 C56 C55 -1.9(3) . . . .
P3 C51 C56 C55 -179.61(18) . . . .
C54 C55 C56 C51 0.5(4) . . . .
N4 P4 C57 C58 94.0(2) . . . .
C44 P4 C57 C58 -21.5(2) . . . .
C63 P4 C57 C58 -141.6(2) . . . .
N4 P4 C57 C62 -81.7(2) . . . .
C44 P4 C57 C62 162.80(17) . . . .
C63 P4 C57 C62 42.70(19) . . . .
C62 C57 C58 C59 -0.3(4) . . . .
P4 C57 C58 C59 -175.92(19) . . . .
C57 C58 C59 C60 1.5(4) . . . .
C58 C59 C60 C61 -1.2(4) . . . .
C59 C60 C61 C62 -0.3(4) . . . .
C60 C61 C62 C57 1.5(4) . . . .
C58 C57 C62 C61 -1.2(3) . . . .
P4 C57 C62 C61 174.63(18) . . . .
N4 P4 C63 C68 -155.09(17) . . . .
C44 P4 C63 C68 -34.4(2) . . . .
C57 P4 C63 C68 80.81(19) . . . .
N4 P4 C63 C64 28.2(2) . . . .
C44 P4 C63 C64 148.93(19) . . . .
C57 P4 C63 C64 -95.9(2) . . . .
C68 C63 C64 C65 2.0(3) . . . .
P4 C63 C64 C65 178.58(18) . . . .
C63 C64 C65 C66 0.0(4) . . . .
C64 C65 C66 C67 -1.6(4) . . . .
C65 C66 C67 C68 1.1(4) . . . .
C66 C67 C68 C63 0.9(3) . . . .
C64 C63 C68 C67 -2.5(3) . . . .
P4 C63 C68 C67 -179.29(17) . . . .
P3 N3 C69 C74 -87.5(2) . . . .
Dy1 N3 C69 C74 97.6(2) . . . .
P3 N3 C69 C70 96.2(2) . . . .
Dy1 N3 C69 C70 -78.7(3) . . . .
C74 C69 C70 C71 5.4(3) . . . .
N3 C69 C70 C71 -178.1(2) . . . .
C74 C69 C70 C75 -173.3(2) . . . .
N3 C69 C70 C75 3.1(3) . . . .
C69 C70 C71 C72 -0.8(4) . . . .
C75 C70 C71 C72 178.0(2) . . . .
C70 C71 C72 C73 -3.1(4) . . . .
C70 C71 C72 C76 -179.4(3) . . . .
C71 C72 C73 C74 2.3(4) . . . .
C76 C72 C73 C74 178.6(3) . . . .
C72 C73 C74 C69 2.3(4) . . . .
C72 C73 C74 C77 -173.7(2) . . . .
C70 C69 C74 C73 -6.2(3) . . . .
N3 C69 C74 C73 177.4(2) . . . .
C70 C69 C74 C77 169.6(2) . . . .
N3 C69 C74 C77 -6.8(3) . . . .
P4 N4 C78 C79 -78.0(2) . . . .
Dy1 N4 C78 C79 88.9(3) . . . .
P4 N4 C78 C83 104.7(2) . . . .
Dy1 N4 C78 C83 -88.4(2) . . . .
C83 C78 C79 C80 -5.2(3) . . . .
N4 C78 C79 C80 177.5(2) . . . .
C83 C78 C79 C84 171.3(2) . . . .
N4 C78 C79 C84 -6.0(3) . . . .
C78 C79 C80 C81 2.2(4) . . . .
C84 C79 C80 C81 -174.5(2) . . . .
C79 C80 C81 C82 1.4(4) . . . .
C79 C80 C81 C85 179.3(2) . . . .
C80 C81 C82 C83 -2.0(4) . . . .
C85 C81 C82 C83 -179.8(2) . . . .
C81 C82 C83 C78 -1.1(4) . . . .
C81 C82 C83 C86 -179.9(2) . . . .
C79 C78 C83 C82 4.7(3) . . . .
N4 C78 C83 C82 -178.0(2) . . . .
C79 C78 C83 C86 -176.5(2) . . . .
N4 C78 C83 C86 0.8(3) . . . .
C87 P5 N5 C100 -16.6(2) . . . .
C88 P5 N5 C100 -144.42(19) . . . .
C94 P5 N5 C100 108.8(2) . . . .
C87 P6 N6 C121 -8.3(3) . . . .
C109 P6 N6 C121 -136.7(2) . . . .
C115 P6 N6 C121 115.5(2) . . . .
N5 P5 C87 P6 -88.5(2) . . . .
C88 P5 C87 P6 37.8(2) . . . .
C94 P5 C87 P6 144.2(2) . . . .
N6 P6 C87 P5 -115.7(2) . . . .
C109 P6 C87 P5 10.6(3) . . . .
C115 P6 C87 P5 118.7(2) . . . .
N5 P5 C88 C89 4.1(2) . . . .
C87 P5 C88 C89 -130.5(2) . . . .
C94 P5 C88 C89 118.6(2) . . . .
N5 P5 C88 C93 -172.72(18) . . . .
C87 P5 C88 C93 52.7(2) . . . .
C94 P5 C88 C93 -58.2(2) . . . .
C93 C88 C89 C90 -0.8(4) . . . .
P5 C88 C89 C90 -177.57(19) . . . .
C88 C89 C90 C91 1.5(4) . . . .
C89 C90 C91 C92 -0.9(4) . . . .
C90 C91 C92 C93 -0.4(4) . . . .
C89 C88 C93 C92 -0.5(4) . . . .
P5 C88 C93 C92 176.38(19) . . . .
C91 C92 C93 C88 1.1(4) . . . .
N5 P5 C94 C95 -152.4(2) . . . .
C87 P5 C94 C95 -18.4(2) . . . .
C88 P5 C94 C95 95.8(2) . . . .
N5 P5 C94 C96 30.8(2) . . . .
C87 P5 C94 C96 164.8(2) . . . .
C88 P5 C94 C96 -81.0(2) . . . .
C96 C94 C95 C99 -0.2(4) . . . .
P5 C94 C95 C99 -177.0(2) . . . .
C95 C94 C96 C97 -0.1(4) . . . .
P5 C94 C96 C97 176.8(2) . . . .
C94 C96 C97 C98 0.2(4) . . . .
C96 C97 C98 C99 0.0(5) . . . .
C97 C98 C99 C95 -0.3(5) . . . .
C94 C95 C99 C98 0.4(4) . . . .
P5 N5 C100 C105 -57.1(3) . . . .
P5 N5 C100 C101 126.0(2) . . . .
N5 C100 C101 C102 -179.5(2) . . . .
C105 C100 C101 C102 3.3(3) . . . .
N5 C100 C101 C106 2.8(3) . . . .
C105 C100 C101 C106 -174.4(2) . . . .
C100 C101 C102 C103 -0.6(3) . . . .
C106 C101 C102 C103 177.2(2) . . . .
C101 C102 C103 C104 -1.7(3) . . . .
C101 C102 C103 C107 -179.0(2) . . . .
C102 C103 C104 C105 1.1(3) . . . .
C107 C103 C104 C105 178.4(2) . . . .
C103 C104 C105 C100 1.7(3) . . . .
C103 C104 C105 C108 -175.7(2) . . . .
N5 C100 C105 C104 179.2(2) . . . .
C101 C100 C105 C104 -3.8(3) . . . .
N5 C100 C105 C108 -3.6(3) . . . .
C101 C100 C105 C108 173.47(19) . . . .
N6 P6 C109 C110 3.5(2) . . . .
C87 P6 C109 C110 -129.2(2) . . . .
C115 P6 C109 C110 118.4(2) . . . .
N6 P6 C109 C114 -172.5(2) . . . .
C87 P6 C109 C114 54.8(3) . . . .
C115 P6 C109 C114 -57.6(2) . . . .
C114 C109 C110 C111 -1.6(4) . . . .
P6 C109 C110 C111 -177.6(2) . . . .
C109 C110 C111 C112 0.7(4) . . . .
C110 C111 C112 C113 0.3(5) . . . .
C111 C112 C113 C114 -0.3(5) . . . .
C112 C113 C114 C109 -0.6(5) . . . .
C110 C109 C114 C113 1.5(4) . . . .
P6 C109 C114 C113 177.6(2) . . . .
N6 P6 C115 C116 -156.3(2) . . . .
C87 P6 C115 C116 -25.3(2) . . . .
C109 P6 C115 C116 91.0(2) . . . .
N6 P6 C115 C120 25.6(2) . . . .
C87 P6 C115 C120 156.6(2) . . . .
C109 P6 C115 C120 -87.1(2) . . . .
C120 C115 C116 C117 -2.2(4) . . . .
P6 C115 C116 C117 179.7(2) . . . .
C115 C116 C117 C118 1.3(4) . . . .
C116 C117 C118 C119 0.9(4) . . . .
C117 C118 C119 C120 -2.1(4) . . . .
C118 C119 C120 C115 1.2(4) . . . .
C116 C115 C120 C119 0.9(4) . . . .
P6 C115 C120 C119 179.09(19) . . . .
P6 N6 C121 C122 120.8(2) . . . .
P6 N6 C121 C126 -63.4(3) . . . .
N6 C121 C122 C123 179.1(2) . . . .
C126 C121 C122 C123 3.0(4) . . . .
N6 C121 C122 C127 -2.1(4) . . . .
C126 C121 C122 C127 -178.2(2) . . . .
C121 C122 C123 C124 -1.5(4) . . . .
C127 C122 C123 C124 179.7(3) . . . .
C122 C123 C124 C125 -0.1(4) . . . .
C122 C123 C124 C128 -178.2(3) . . . .
C123 C124 C125 C126 0.1(4) . . . .
C128 C124 C125 C126 178.1(3) . . . .
C124 C125 C126 C121 1.6(4) . . . .
C124 C125 C126 C129 -175.7(2) . . . .
N6 C121 C126 C125 -178.9(2) . . . .
C122 C121 C126 C125 -3.0(3) . . . .
N6 C121 C126 C129 -1.7(3) . . . .
C122 C121 C126 C129 174.2(2) . . . .
C136 C131 C132 C133 -1.6(5) . . . .
C130 C131 C132 C133 178.8(3) . . . .
C131 C132 C133 C134 1.7(5) . . . .
C132 C133 C134 C135 -0.5(5) . . . .
C133 C134 C135 C136 -0.6(5) . . . .
C134 C135 C136 C131 0.6(5) . . . .
C132 C131 C136 C135 0.5(5) . . . .
C130 C131 C136 C135 -180.0(3) . . . .
C143 C138 C139 C140 1.5(4) . . . .
C137 C138 C139 C140 -179.4(2) . . . .
C138 C139 C140 C141 -0.2(4) . . . .
C139 C140 C141 C142 -0.7(4) . . . .
C140 C141 C142 C143 0.2(5) . . . .
C141 C142 C143 C138 1.2(4) . . . .
C139 C138 C143 C142 -2.0(4) . . . .
C137 C138 C143 C142 178.8(3) . . . .
C150 C145 C146 C147 -0.1(5) . . . .
C144 C145 C146 C147 -178.9(4) . . . .
C145 C146 C147 C148 -0.4(5) . . . .
C146 C147 C148 C149 0.6(5) . . . .
C147 C148 C149 C150 -0.1(4) . . . .
C148 C149 C150 C145 -0.4(5) . . . .
C146 C145 C150 C149 0.5(5) . . . .
C144 C145 C150 C149 179.3(4) . . . .
C157 C152 C153 C154 -0.7(5) . . . .
C151 C152 C153 C154 176.8(3) . . . .
C152 C153 C154 C155 0.1(5) . . . .
C153 C154 C155 C156 0.3(6) . . . .
C154 C155 C156 C157 -0.1(6) . . . .
C155 C156 C157 C152 -0.5(6) . . . .
C153 C152 C157 C156 0.9(5) . . . .
C151 C152 C157 C156 -176.6(3) . . . .
